data_7132600
loop_
_publ_author_name
'Guthardt, Robin'
'Jones, Cameron'

_publ_section_title
;
 A bromo(boryloxy) silylene and its heavier analogues.
;
_journal_issue 12
_journal_name_full 'Chemical communications (Cambridge, England)'
_journal_page_first 1583
_journal_page_last 1586
_journal_paper_doi 10.1039/d3cc05760g
_journal_volume 60
_journal_year 2024
_chemical_formula_moiety '2(C54 H76 B3 Cl3 N6 O Si)'
_chemical_formula_sum 'C108 H152 B6 Cl6 N12 O2 Si2'
_chemical_formula_weight 1984.15
_space_group_crystal_system orthorhombic
_space_group_IT_number 19
_space_group_name_Hall 'P 2ac 2ab'
_space_group_name_H-M_alt 'P 21 21 21'
_atom_sites_solution_hydrogens geom
_audit_creation_date 2023-10-27
_audit_creation_method
;
Olex2 1.5
(compiled 2023.08.24 svn.re1ec1418 for OlexSys, GUI svn.r6817)
;
_audit_update_record
;
2023-11-23 deposited with the CCDC.	2024-01-09 downloaded from the CCDC.
;
_cell_angle_alpha 90
_cell_angle_beta 90
_cell_angle_gamma 90
_cell_formula_units_Z 4
_cell_length_a 19.47230(10)
_cell_length_b 23.17940(10)
_cell_length_c 24.88890(10)
_cell_measurement_reflns_used 38517
_cell_measurement_temperature 123.00(10)
_cell_measurement_theta_max 79.4140
_cell_measurement_theta_min 3.7780
_cell_volume 11233.76(9)
_computing_molecular_graphics 'Olex2 1.5 (Dolomanov et al., 2009)'
_computing_publication_material 'Olex2 1.5 (Dolomanov et al., 2009)'
_computing_structure_refinement 'SHELXL-2018/3 (Sheldrick, 2018)'
_computing_structure_solution 'SHELXT 2018/2 (Sheldrick, 2018)'
_diffrn_ambient_temperature 123(2)
_diffrn_measured_fraction_theta_full 0.999
_diffrn_measured_fraction_theta_max 0.981
_diffrn_measurement_device_type 'XtaLAB Synergy, Dualflex, HyPix'
_diffrn_measurement_method '\w scans'
_diffrn_radiation_type CuK\a
_diffrn_radiation_wavelength 1.54184
_diffrn_reflns_av_R_equivalents 0.0462
_diffrn_reflns_av_unetI/netI 0.0480
_diffrn_reflns_Laue_measured_fraction_full 0.999
_diffrn_reflns_Laue_measured_fraction_max 0.981
_diffrn_reflns_limit_h_max 24
_diffrn_reflns_limit_h_min -11
_diffrn_reflns_limit_k_max 29
_diffrn_reflns_limit_k_min -29
_diffrn_reflns_limit_l_max 29
_diffrn_reflns_limit_l_min -31
_diffrn_reflns_number 66695
_diffrn_reflns_point_group_measured_fraction_full 0.982
_diffrn_reflns_point_group_measured_fraction_max 0.934
_diffrn_reflns_theta_full 67.684
_diffrn_reflns_theta_max 80.402
_diffrn_reflns_theta_min 3.456
_exptl_absorpt_coefficient_mu 1.998
_exptl_absorpt_correction_T_max 1.00000
_exptl_absorpt_correction_T_min 0.75873
_exptl_absorpt_correction_type multi-scan
_exptl_absorpt_process_details
;
CrysAlisPro 1.171.42.70a (Rigaku Oxford Diffraction, 2022)
Empirical absorption correction using spherical harmonics,
implemented in SCALE3 ABSPACK scaling algorithm.
;
_exptl_crystal_colour yellow
_exptl_crystal_colour_primary yellow
_exptl_crystal_density_diffrn 1.173
_exptl_crystal_description plate
_exptl_crystal_F_000 4240
_exptl_crystal_size_max 0.18
_exptl_crystal_size_mid 0.11
_exptl_crystal_size_min 0.04
_refine_diff_density_max 0.469
_refine_diff_density_min -0.343
_refine_diff_density_rms 0.048
_refine_ls_abs_structure_details
;
 Flack x determined using 8673 quotients [(I+)-(I-)]/[(I+)+(I-)]
 (Parsons, Flack and Wagner, Acta Cryst. B69 (2013) 249-259).
;
_refine_ls_abs_structure_Flack -0.010(8)
_refine_ls_extinction_method none
_refine_ls_goodness_of_fit_ref 1.061
_refine_ls_hydrogen_treatment constr
_refine_ls_matrix_type full
_refine_ls_number_parameters 1307
_refine_ls_number_reflns 22991
_refine_ls_number_restraints 24
_refine_ls_restrained_S_all 1.061
_refine_ls_R_factor_all 0.0477
_refine_ls_R_factor_gt 0.0442
_refine_ls_shift/su_max 0.001
_refine_ls_shift/su_mean 0.000
_refine_ls_structure_factor_coef Fsqd
_refine_ls_weighting_details 'w=1/[\s^2^(Fo^2^)+(0.0656P)^2^+3.5453P] where P=(Fo^2^+2Fc^2^)/3'
_refine_ls_weighting_scheme calc
_refine_ls_wR_factor_gt 0.1175
_refine_ls_wR_factor_ref 0.1200
_reflns_Friedel_coverage 0.769
_reflns_Friedel_fraction_full 0.961
_reflns_Friedel_fraction_max 0.880
_reflns_number_gt 21315
_reflns_number_total 22991
_reflns_threshold_expression 'I > 2\s(I)'
_cod_data_source_file d3cc05760g2.cif
_cod_data_source_block BOSiCl3_auto
_cod_depositor_comments 'Adding full bibliography for 7132597--7132603.cif.'
_cod_database_code 7132600
_shelx_shelxl_version_number 2018/3
_shelx_space_group_comment
;
The symmetry employed for this shelxl refinement is uniquely defined
by the following loop, which should always be used as a source of
symmetry information in preference to the above space-group names.
They are only intended as comments.
;
_shelx_estimated_absorpt_t_max 0.924
_shelx_estimated_absorpt_t_min 0.715
_olex2_refinement_description
;
1. Restrained distances
 C66-C71 \\sim C66-C72
 with sigma of 0.02
 C71-C76 \\sim C72-C75
 with sigma of 0.02
 C71-C73 \\sim C72-C74
 with sigma of 0.02
 C66-C76 \\sim C66-C75
 with sigma of 0.04
 C66-C73 \\sim C66-C74
 with sigma of 0.04
 C76-C73 \\sim C75-C74
 with sigma of 0.04
2. Rigid body (RIGU) restrains
 C71, C76, C73, C72, C75, C74
 with sigma for 1-2 distances of 0.004 and sigma for 1-3 distances of 0.004
3. Others
 Sof(C72)=Sof(H72)=Sof(C75)=Sof(H75A)=Sof(H75B)=Sof(H75C)=Sof(C74)=Sof(H74A)=
 Sof(H74B)=Sof(H74C)=1-FVAR(1)
 Sof(C71)=Sof(H71)=Sof(C76)=Sof(H76A)=Sof(H76B)=Sof(H76C)=Sof(C73)=Sof(H73A)=
 Sof(H73B)=Sof(H73C)=FVAR(1)
 Fixed Sof: H67(0.5) H67A(0.5) C41(0.5) H41A(0.5) H41B(0.5) H41C(0.5) C69(0.5)
 H69A(0.5) H69B(0.5) H69C(0.5) C68(0.5) H68A(0.5) H68B(0.5) H68C(0.5) C70(0.5)
 H70A(0.5) H70B(0.5) H70C(0.5)
4.a Ternary CH refined with riding coordinates:
 C13(H13), C25(H25), C28(H28), C52(H52), C40(H40), C16(H16), C37(H37),
 C49(H49), C83(H83), C85(H85), C97(H97), C106(H106), C71(H71), C109(H109),
 C94(H94), C67(H67), C67(H67A), C72(H72)
4.b Secondary CH2 refined with riding coordinates:
 C2(H2A,H2B), C1(H1A,H1B), C55(H55A,H55B), C56(H56A,H56B)
4.c Aromatic/amide H refined with riding coordinates:
 C3(H3), C33(H33), C34(H34), C5(H5), C4(H4), C59(H59), C35(H35), C6(H6),
 C23(H23), C11(H11), C57(H57), C58(H58), C81(H81), C47(H47), C63(H63), C9(H9),
 C79(H79), C22(H22), C45(H45), C80(H80), C60(H60), C46(H46), C10(H10), C21(H21),
  C64(H64), C65(H65), C92(H92), C90(H90), C102(H102), C91(H91), C104(H104),
 C103(H103)
4.d Idealised Me refined as rotating group:
 C27(H27A,H27B,H27C), C50(H50A,H50B,H50C), C15(H15A,H15B,H15C), C02E(H02A,H02B,
 H02C), C26(H26A,H26B,H26C), C29(H29A,H29B,H29C), C14(H14A,H14B,H14C), C18(H18A,
 H18B,H18C), C17(H17A,H17B,H17C), C38(H38A,H38B,H38C), C84(H84A,H84B,H84C),
 C53(H53A,H53B,H53C), C02V(H02D,H02E,H02F), C98(H98A,H98B,H98C), C30(H30A,H30B,
 H30C), C39(H39A,H39B,H39C), C99(H99A,H99B,H99C), C51(H51A,H51B,H51C),
 C108(H10A,H10B,H10C), C42(H42A,H42B,H42C), C96(H96A,H96B,H96C), C110(H11A,H11B,
 H11C), C86(H86A,H86B,H86C), C54(H54A,H54B,H54C), C111(H11D,H11E,H11F),
 C95(H95A,H95B,H95C), C107(H10D,H10E,H10F), C87(H87A,H87B,H87C), C76(H76A,H76B,
 H76C), C41(H41A,H41B,H41C), C69(H69A,H69B,H69C), C68(H68A,H68B,H68C), C70(H70A,
 H70B,H70C), C73(H73A,H73B,H73C), C75(H75A,H75B,H75C), C74(H74A,H74B,H74C)
;
_olex2_submission_special_instructions 'No special instructions were received'

loop_
_space_group_symop_operation_xyz
'x, y, z'
'-x+1/2, -y, z+1/2'
'-x, y+1/2, -z+1/2'
'x+1/2, -y+1/2, -z'

loop_
_atom_site_label
_atom_site_type_symbol
_atom_site_fract_x
_atom_site_fract_y
_atom_site_fract_z
_atom_site_U_iso_or_equiv
_atom_site_adp_type
_atom_site_occupancy
_atom_site_site_symmetry_order
_atom_site_calc_flag
_atom_site_refinement_flags_posn
_atom_site_refinement_flags_adp
_atom_site_refinement_flags_occupancy
_atom_site_disorder_assembly
_atom_site_disorder_group
Cl2 Cl 0.38746(4) 0.64670(3) 0.20013(3) 0.03122(16) Uani 1 1 d . . . . .
Cl3 Cl 0.36994(4) 0.78348(4) 0.22800(3) 0.03411(17) Uani 1 1 d . . . . .
Cl4 Cl 0.68487(4) 0.63996(4) 0.70383(3) 0.03466(18) Uani 1 1 d . . . . .
Cl1 Cl 0.30020(4) 0.72848(4) 0.11824(4) 0.03619(18) Uani 1 1 d . . . . .
Si1 Si 0.38241(4) 0.72665(4) 0.16778(3) 0.02210(16) Uani 1 1 d . . . . .
Cl6 Cl 0.70364(5) 0.77492(4) 0.73683(4) 0.0397(2) Uani 1 1 d . . . . .
Si2 Si 0.69282(4) 0.72089(4) 0.67403(4) 0.02625(17) Uani 1 1 d . . . . .
Cl5 Cl 0.77709(4) 0.72267(5) 0.62670(4) 0.0437(2) Uani 1 1 d . . . . .
O1 O 0.44877(10) 0.74218(9) 0.13399(9) 0.0219(4) Uani 1 1 d . . . . .
O2 O 0.62804(11) 0.73860(10) 0.63905(9) 0.0266(5) Uani 1 1 d . . . . .
N2 N 0.54306(12) 0.81469(11) 0.13827(10) 0.0187(5) Uani 1 1 d . . . . .
N4 N 0.55792(12) 0.61065(10) 0.13305(9) 0.0187(5) Uani 1 1 d . . . . .
N3 N 0.59717(13) 0.62785(11) 0.21784(10) 0.0211(5) Uani 1 1 d . . . . .
N6 N 0.54097(13) 0.89093(11) 0.06379(10) 0.0223(5) Uani 1 1 d . . . . .
N1 N 0.56815(12) 0.71842(11) 0.16259(9) 0.0192(5) Uani 1 1 d . . . . .
N5 N 0.48256(12) 0.91657(10) 0.13941(10) 0.0198(5) Uani 1 1 d . . . . .
N10 N 0.51302(14) 0.60607(11) 0.62315(11) 0.0242(5) Uani 1 1 d . . . . .
N12 N 0.53090(13) 0.89805(11) 0.57876(10) 0.0220(5) Uani 1 1 d . . . . .
N8 N 0.53197(13) 0.80893(11) 0.63893(11) 0.0236(5) Uani 1 1 d . . . . .
N9 N 0.46093(13) 0.62003(11) 0.70424(11) 0.0250(5) Uani 1 1 d . . . . .
N11 N 0.58652(14) 0.91109(12) 0.65826(11) 0.0269(5) Uani 1 1 d . . . . .
N7 N 0.50632(13) 0.71209(12) 0.65949(11) 0.0239(5) Uani 1 1 d . . . . .
C3 C 0.59702(16) 0.56839(13) 0.20811(12) 0.0226(6) Uani 1 1 d . . . . .
H3 H 0.611094 0.539676 0.233017 0.027 Uiso 1 1 calc R U . . .
C19 C 0.54399(15) 0.61210(13) 0.07638(11) 0.0207(6) Uani 1 1 d . . . . .
C32 C 0.47335(16) 0.91649(13) 0.23781(13) 0.0234(6) Uani 1 1 d . . . . .
C33 C 0.43170(17) 0.91685(14) 0.28347(13) 0.0274(6) Uani 1 1 d . . . . .
H33 H 0.452304 0.913599 0.317938 0.033 Uiso 1 1 calc R U . . .
C2 C 0.61879(14) 0.80957(13) 0.14488(13) 0.0221(6) Uani 1 1 d . . . . .
H2A H 0.637584 0.843381 0.164228 0.027 Uiso 1 1 calc R U . . .
H2B H 0.641830 0.806323 0.109555 0.027 Uiso 1 1 calc R U . . .
C31 C 0.44163(15) 0.91960(12) 0.18713(12) 0.0208(5) Uani 1 1 d . . . . .
C13 C 0.51139(17) 0.67433(15) 0.30224(13) 0.0283(7) Uani 1 1 d . . . . .
H13 H 0.499176 0.680762 0.263672 0.034 Uiso 1 1 calc R U . . .
C25 C 0.66258(16) 0.65709(14) 0.06186(13) 0.0267(6) Uani 1 1 d . . . . .
H25 H 0.656138 0.670129 0.099825 0.032 Uiso 1 1 calc R U . . .
C20 C 0.59334(17) 0.63677(13) 0.04165(12) 0.0246(6) Uani 1 1 d . . . . .
C43 C 0.57037(16) 0.86091(14) 0.01919(12) 0.0233(6) Uani 1 1 d . . . . .
C48 C 0.52963(17) 0.82068(15) -0.00900(12) 0.0262(6) Uani 1 1 d . . . . .
C34 C 0.36117(17) 0.92182(14) 0.27962(13) 0.0282(7) Uani 1 1 d . . . . .
H34 H 0.333612 0.921484 0.311116 0.034 Uiso 1 1 calc R U . . .
C77 C 0.50505(15) 0.87631(13) 0.52853(12) 0.0218(6) Uani 1 1 d . . . . .
C5 C 0.48464(16) 0.96330(13) 0.10363(13) 0.0260(6) Uani 1 1 d . . . . .
H5 H 0.464868 1.000134 0.110027 0.031 Uiso 1 1 calc R U . . .
C1 C 0.62830(15) 0.75448(12) 0.17772(13) 0.0226(6) Uani 1 1 d . . . . .
H1A H 0.671884 0.734985 0.168255 0.027 Uiso 1 1 calc R U . . .
H1B H 0.628203 0.762962 0.216704 0.027 Uiso 1 1 calc R U . . .
C24 C 0.48395(16) 0.58645(13) 0.05631(12) 0.0231(6) Uani 1 1 d . . . . .
C4 C 0.57397(15) 0.55814(12) 0.15822(12) 0.0210(6) Uani 1 1 d . . . . .
H4 H 0.569230 0.521067 0.142369 0.025 Uiso 1 1 calc R U . . .
C7 C 0.62969(16) 0.65054(13) 0.26523(12) 0.0226(6) Uani 1 1 d . . . . .
C82 C 0.54925(17) 0.84490(14) 0.49487(13) 0.0276(6) Uani 1 1 d . . . . .
C8 C 0.70133(17) 0.64686(14) 0.26936(13) 0.0268(6) Uani 1 1 d . . . . .
C12 C 0.58922(17) 0.67472(14) 0.30628(12) 0.0253(6) Uani 1 1 d . . . . .
C59 C 0.48571(18) 0.55375(13) 0.64219(14) 0.0283(7) Uani 1 1 d . . . . .
H59 H 0.488771 0.517770 0.624077 0.034 Uiso 1 1 calc R U . . .
C35 C 0.33096(16) 0.92730(13) 0.22959(14) 0.0266(6) Uani 1 1 d . . . . .
H35 H 0.282602 0.932080 0.227170 0.032 Uiso 1 1 calc R U . . .
C36 C 0.36991(15) 0.92597(12) 0.18266(13) 0.0227(6) Uani 1 1 d . . . . .
C28 C 0.43389(16) 0.55316(15) 0.09118(13) 0.0264(6) Uani 1 1 d . . . . .
H28 H 0.445085 0.561380 0.129637 0.032 Uiso 1 1 calc R U . . .
C6 C 0.51877(17) 0.94809(14) 0.05903(13) 0.0266(6) Uani 1 1 d . . . . .
H6 H 0.526654 0.972363 0.028897 0.032 Uiso 1 1 calc R U . . .
C23 C 0.47222(18) 0.58857(15) 0.00074(13) 0.0291(7) Uani 1 1 d . . . . .
H23 H 0.431371 0.572234 -0.013552 0.035 Uiso 1 1 calc R U . . .
C11 C 0.62262(19) 0.69527(16) 0.35173(14) 0.0320(7) Uani 1 1 d . . . . .
H11 H 0.596527 0.713145 0.379351 0.038 Uiso 1 1 calc R U . . .
B1 B 0.51705(16) 0.75775(14) 0.14425(12) 0.0173(6) Uani 1 1 d . . . . .
C57 C 0.54757(17) 0.95632(13) 0.58426(13) 0.0258(6) Uani 1 1 d . . . . .
H57 H 0.537213 0.985761 0.558971 0.031 Uiso 1 1 calc R U . . .
C44 C 0.63811(17) 0.87330(14) 0.00329(13) 0.0264(6) Uani 1 1 d . . . . .
C52 C 0.45509(17) 0.80862(16) 0.00701(13) 0.0300(7) Uani 1 1 d . . . . .
H52 H 0.451853 0.814848 0.046687 0.036 Uiso 1 1 calc R U . . .
C58 C 0.58064(18) 0.96405(14) 0.63111(14) 0.0297(7) Uani 1 1 d . . . . .
H58 H 0.597526 0.999938 0.643957 0.036 Uiso 1 1 calc R U . . .
C78 C 0.43733(16) 0.88920(14) 0.51309(13) 0.0250(6) Uani 1 1 d . . . . .
C55 C 0.45596(16) 0.80250(14) 0.64002(14) 0.0281(6) Uani 1 1 d . . . . .
H55A H 0.437224 0.799178 0.603170 0.034 Uiso 1 1 calc R U . . .
H55B H 0.434123 0.835777 0.658170 0.034 Uiso 1 1 calc R U . . .
C61 C 0.62544(18) 0.90955(13) 0.70771(14) 0.0291(7) Uani 1 1 d . . . . .
C88 C 0.42929(18) 0.64169(14) 0.75216(13) 0.0287(7) Uani 1 1 d . . . . .
C81 C 0.52473(19) 0.82826(16) 0.44475(14) 0.0333(7) Uani 1 1 d . . . . .
H81 H 0.553894 0.807194 0.421262 0.040 Uiso 1 1 calc R U . . .
C47 C 0.55809(19) 0.79413(16) -0.05412(13) 0.0326(7) Uani 1 1 d . . . . .
H47 H 0.531680 0.766756 -0.073612 0.039 Uiso 1 1 calc R U . . .
C40 C 0.33357(17) 0.93167(16) 0.12872(14) 0.0308(7) Uani 1 1 d . . . . .
H40 H 0.367404 0.922826 0.099632 0.037 Uiso 1 1 calc R U . . .
C63 C 0.6320(2) 0.89910(16) 0.80355(14) 0.0343(7) Uani 1 1 d . . . . .
H63 H 0.610658 0.891190 0.837074 0.041 Uiso 1 1 calc R U . . .
C89 C 0.47092(19) 0.65682(15) 0.79627(14) 0.0322(7) Uani 1 1 d . . . . .
C9 C 0.73177(18) 0.66639(17) 0.31673(15) 0.0335(7) Uani 1 1 d . . . . .
H9 H 0.780097 0.663231 0.321019 0.040 Uiso 1 1 calc R U . . .
C79 C 0.41532(17) 0.87127(15) 0.46236(14) 0.0294(7) Uani 1 1 d . . . . .
H79 H 0.369735 0.879563 0.451158 0.035 Uiso 1 1 calc R U . . .
C22 C 0.5190(2) 0.61396(16) -0.03348(13) 0.0345(8) Uani 1 1 d . . . . .
H22 H 0.509896 0.615377 -0.070964 0.041 Uiso 1 1 calc R U . . .
C45 C 0.66367(18) 0.84586(16) -0.04282(14) 0.0321(7) Uani 1 1 d . . . . .
H45 H 0.708914 0.854250 -0.054762 0.038 Uiso 1 1 calc R U . . .
C62 C 0.59281(18) 0.89704(14) 0.75632(14) 0.0299(7) Uani 1 1 d . . . . .
C80 C 0.45864(19) 0.84175(16) 0.42831(14) 0.0343(7) Uani 1 1 d . . . . .
H80 H 0.443239 0.830655 0.393595 0.041 Uiso 1 1 calc R U . . .
C60 C 0.45473(17) 0.56210(14) 0.68963(14) 0.0292(7) Uani 1 1 d . . . . .
H60 H 0.432128 0.533174 0.710089 0.035 Uiso 1 1 calc R U . . .
C56 C 0.44434(17) 0.74728(14) 0.67149(15) 0.0301(7) Uani 1 1 d . . . . .
H56A H 0.440645 0.755277 0.710452 0.036 Uiso 1 1 calc R U . . .
H56B H 0.402079 0.727428 0.659349 0.036 Uiso 1 1 calc R U . . .
C16 C 0.74570(17) 0.62317(15) 0.22436(14) 0.0300(7) Uani 1 1 d . . . . .
H16 H 0.715579 0.617297 0.192283 0.036 Uiso 1 1 calc R U . . .
C27 C 0.71314(19) 0.60649(17) 0.06290(18) 0.0390(8) Uani 1 1 d . . . . .
H27A H 0.694782 0.575682 0.085723 0.059 Uiso 1 1 calc R U . . .
H27B H 0.757310 0.619568 0.077315 0.059 Uiso 1 1 calc R U . . .
H27C H 0.719683 0.591831 0.026321 0.059 Uiso 1 1 calc R U . . .
C50 C 0.75141(19) 0.8875(2) 0.05039(18) 0.0424(9) Uani 1 1 d . . . . .
H50A H 0.777836 0.877489 0.018216 0.064 Uiso 1 1 calc R U . . .
H50B H 0.742428 0.852585 0.071404 0.064 Uiso 1 1 calc R U . . .
H50C H 0.777666 0.914952 0.072225 0.064 Uiso 1 1 calc R U . . .
C37 C 0.55100(16) 0.91530(14) 0.24438(13) 0.0267(6) Uani 1 1 d . . . . .
H37 H 0.571742 0.907558 0.208336 0.032 Uiso 1 1 calc R U . . .
C49 C 0.68322(18) 0.91498(16) 0.03375(15) 0.0330(7) Uani 1 1 d . . . . .
H49 H 0.658306 0.926132 0.067314 0.040 Uiso 1 1 calc R U . . .
C100 C 0.53763(19) 0.60951(14) 0.56895(13) 0.0295(7) Uani 1 1 d . . . . .
C101 C 0.5988(2) 0.58113(16) 0.55488(14) 0.0346(7) Uani 1 1 d . . . . .
C46 C 0.62419(19) 0.80694(17) -0.07106(13) 0.0356(8) Uani 1 1 d . . . . .
H46 H 0.642310 0.788837 -0.102224 0.043 Uiso 1 1 calc R U . . .
C83 C 0.38793(17) 0.92191(15) 0.54937(14) 0.0298(7) Uani 1 1 d . . . . .
H83 H 0.410995 0.927713 0.584855 0.036 Uiso 1 1 calc R U . . .
C10 C 0.6928(2) 0.69034(17) 0.35766(14) 0.0373(8) Uani 1 1 d . . . . .
H10 H 0.714315 0.703297 0.389707 0.045 Uiso 1 1 calc R U . . .
B3 B 0.52001(16) 0.86947(14) 0.11530(13) 0.0179(6) Uani 1 1 d . . . . .
C15 C 0.47595(19) 0.72120(17) 0.33503(14) 0.0355(7) Uani 1 1 d . . . . .
H15A H 0.485673 0.715313 0.373271 0.053 Uiso 1 1 calc R U . . .
H15B H 0.426263 0.719321 0.329000 0.053 Uiso 1 1 calc R U . . .
H15C H 0.493114 0.759107 0.323905 0.053 Uiso 1 1 calc R U . . .
C02E C 0.37155(19) 0.98151(16) 0.52601(18) 0.0386(8) Uani 1 1 d . . . . .
H02A H 0.346671 0.976966 0.492046 0.058 Uiso 1 1 calc R U . . .
H02B H 0.414418 1.002544 0.519572 0.058 Uiso 1 1 calc R U . . .
H02C H 0.343074 1.003122 0.551486 0.058 Uiso 1 1 calc R U . . .
B2 B 0.57215(16) 0.65677(14) 0.17043(13) 0.0191(6) Uani 1 1 d . . . . .
C21 C 0.5791(2) 0.63739(15) -0.01333(13) 0.0324(7) Uani 1 1 d . . . . .
H21 H 0.611236 0.654214 -0.037374 0.039 Uiso 1 1 calc R U . . .
C64 C 0.7008(2) 0.91238(17) 0.80212(16) 0.0392(8) Uani 1 1 d . . . . .
H64 H 0.726713 0.913202 0.834476 0.047 Uiso 1 1 calc R U . . .
C66 C 0.69588(18) 0.92300(14) 0.70532(15) 0.0318(7) Uani 1 1 d D . . . .
C85 C 0.62298(18) 0.83113(18) 0.51157(15) 0.0356(8) Uani 1 1 d . . . . .
H85 H 0.623037 0.830155 0.551737 0.043 Uiso 1 1 calc R U . . .
C65 C 0.7323(2) 0.92449(16) 0.75390(16) 0.0377(8) Uani 1 1 d . . . . .
H65 H 0.779712 0.934063 0.753523 0.045 Uiso 1 1 calc R U . . .
C26 C 0.6926(2) 0.70762(17) 0.03078(17) 0.0390(8) Uani 1 1 d . . . . .
H26A H 0.706110 0.694742 -0.005200 0.058 Uiso 1 1 calc R U . . .
H26B H 0.732956 0.722489 0.049805 0.058 Uiso 1 1 calc R U . . .
H26C H 0.658078 0.738212 0.027713 0.058 Uiso 1 1 calc R U . . .
C29 C 0.4419(2) 0.48810(15) 0.08178(15) 0.0348(7) Uani 1 1 d . . . . .
H29A H 0.412418 0.467004 0.106896 0.052 Uiso 1 1 calc R U . . .
H29B H 0.489924 0.476982 0.087635 0.052 Uiso 1 1 calc R U . . .
H29C H 0.428645 0.478756 0.044820 0.052 Uiso 1 1 calc R U . . .
C14 C 0.4842(2) 0.61484(17) 0.31810(16) 0.0391(8) Uani 1 1 d . . . . .
H14A H 0.506929 0.585199 0.296366 0.059 Uiso 1 1 calc R U . . .
H14B H 0.434540 0.613317 0.311894 0.059 Uiso 1 1 calc R U . . .
H14C H 0.493724 0.607862 0.356217 0.059 Uiso 1 1 calc R U . . .
C18 C 0.80211(19) 0.66541(18) 0.20857(18) 0.0397(8) Uani 1 1 d . . . . .
H18A H 0.836613 0.667151 0.237196 0.060 Uiso 1 1 calc R U . . .
H18B H 0.782180 0.703803 0.203203 0.060 Uiso 1 1 calc R U . . .
H18C H 0.823840 0.652464 0.175168 0.060 Uiso 1 1 calc R U . . .
C17 C 0.7758(2) 0.56418(18) 0.23998(19) 0.0424(9) Uani 1 1 d . . . . .
H17A H 0.803961 0.549430 0.210363 0.064 Uiso 1 1 calc R U . . .
H17B H 0.738368 0.537083 0.247358 0.064 Uiso 1 1 calc R U . . .
H17C H 0.804356 0.568444 0.272175 0.064 Uiso 1 1 calc R U . . .
C105 C 0.4967(2) 0.63781(16) 0.53053(15) 0.0384(8) Uani 1 1 d . . . . .
C38 C 0.57643(18) 0.97422(16) 0.26348(17) 0.0354(8) Uani 1 1 d . . . . .
H38A H 0.553710 0.984260 0.297345 0.053 Uiso 1 1 calc R U . . .
H38B H 0.565670 1.003438 0.236289 0.053 Uiso 1 1 calc R U . . .
H38C H 0.626223 0.972747 0.269046 0.053 Uiso 1 1 calc R U . . .
C84 C 0.32201(18) 0.88767(18) 0.55909(17) 0.0376(8) Uani 1 1 d . . . . .
H84A H 0.293652 0.907779 0.585690 0.056 Uiso 1 1 calc R U . . .
H84B H 0.333624 0.849140 0.572501 0.056 Uiso 1 1 calc R U . . .
H84C H 0.296486 0.884155 0.525313 0.056 Uiso 1 1 calc R U . . .
C53 C 0.4324(2) 0.7474(2) -0.00364(18) 0.0450(9) Uani 1 1 d . . . . .
H53A H 0.386736 0.741238 0.011888 0.067 Uiso 1 1 calc R U . . .
H53B H 0.465138 0.720554 0.012765 0.067 Uiso 1 1 calc R U . . .
H53C H 0.430593 0.740672 -0.042488 0.067 Uiso 1 1 calc R U . . .
C93 C 0.35775(18) 0.64731(16) 0.75393(16) 0.0351(8) Uani 1 1 d . . . . .
C02V C 0.3072(2) 0.99319(18) 0.12037(18) 0.0432(9) Uani 1 1 d . . . . .
H02D H 0.271084 1.001497 0.146697 0.065 Uiso 1 1 calc R U . . .
H02E H 0.288453 0.996951 0.083993 0.065 Uiso 1 1 calc R U . . .
H02F H 0.345098 1.020525 0.125082 0.065 Uiso 1 1 calc R U . . .
C97 C 0.54821(19) 0.64727(17) 0.79409(14) 0.0351(7) Uani 1 1 d . . . . .
H97 H 0.563322 0.656595 0.756681 0.042 Uiso 1 1 calc R U . . .
C106 C 0.64148(19) 0.54689(18) 0.59448(16) 0.0381(8) Uani 1 1 d . . . . .
H106 H 0.625876 0.556757 0.631636 0.046 Uiso 1 1 calc R U . . .
C98 C 0.5655(2) 0.58403(19) 0.80394(18) 0.0457(9) Uani 1 1 d . . . . .
H98A H 0.615093 0.578254 0.800089 0.069 Uiso 1 1 calc R U . . .
H98B H 0.541172 0.559991 0.777719 0.069 Uiso 1 1 calc R U . . .
H98C H 0.551282 0.573185 0.840335 0.069 Uiso 1 1 calc R U . . .
C30 C 0.35896(18) 0.5705(2) 0.08131(17) 0.0424(9) Uani 1 1 d . . . . .
H30A H 0.344326 0.556403 0.045989 0.064 Uiso 1 1 calc R U . . .
H30B H 0.354875 0.612590 0.082431 0.064 Uiso 1 1 calc R U . . .
H30C H 0.329768 0.553473 0.109213 0.064 Uiso 1 1 calc R U . . .
C39 C 0.5742(2) 0.86791(17) 0.28235(18) 0.0412(9) Uani 1 1 d . . . . .
H39A H 0.624486 0.866409 0.282991 0.062 Uiso 1 1 calc R U . . .
H39B H 0.556090 0.830765 0.269991 0.062 Uiso 1 1 calc R U . . .
H39C H 0.556993 0.875973 0.318583 0.062 Uiso 1 1 calc R U . . .
C99 C 0.5893(2) 0.68576(19) 0.83183(15) 0.0427(9) Uani 1 1 d . . . . .
H99A H 0.579379 0.675158 0.869141 0.064 Uiso 1 1 calc R U . . .
H99B H 0.576631 0.726163 0.825859 0.064 Uiso 1 1 calc R U . . .
H99C H 0.638497 0.680729 0.824776 0.064 Uiso 1 1 calc R U . . .
C92 C 0.3280(2) 0.66808(18) 0.80199(19) 0.0460(10) Uani 1 1 d . . . . .
H92 H 0.279448 0.671255 0.804641 0.055 Uiso 1 1 calc R U . . .
C90 C 0.4387(2) 0.67861(19) 0.84198(15) 0.0425(9) Uani 1 1 d . . . . .
H90 H 0.465893 0.690177 0.871793 0.051 Uiso 1 1 calc R U . . .
C102 C 0.6190(3) 0.5823(2) 0.50111(17) 0.0505(11) Uani 1 1 d . . . . .
H102 H 0.660334 0.563595 0.490685 0.061 Uiso 1 1 calc R U . . .
C71 C 0.7362(10) 0.9324(7) 0.6532(6) 0.032(4) Uani 0.55(4) 1 d D . P A 1
H71 H 0.702264 0.947243 0.626401 0.039 Uiso 0.55(4) 1 calc R U P A 1
C109 C 0.4274(2) 0.66330(17) 0.54426(16) 0.0411(9) Uani 1 1 d . . . . .
H109 H 0.430170 0.677681 0.582081 0.049 Uiso 1 1 calc R U . . .
B4 B 0.55891(17) 0.75255(15) 0.64533(13) 0.0215(6) Uani 1 1 d . . . . .
B5 B 0.49767(17) 0.65017(15) 0.66245(14) 0.0223(6) Uani 1 1 d . . . . .
B6 B 0.55331(17) 0.86768(15) 0.62580(14) 0.0224(6) Uani 1 1 d . . . . .
C94 C 0.31283(19) 0.63248(17) 0.70634(19) 0.0417(9) Uani 1 1 d . . . . .
H94 H 0.343448 0.625270 0.674785 0.050 Uiso 1 1 calc R U . . .
C51 C 0.6950(2) 0.97013(18) 0.0009(2) 0.0469(10) Uani 1 1 d . . . . .
H51A H 0.725264 0.996230 0.020888 0.070 Uiso 1 1 calc R U . . .
H51B H 0.650908 0.989193 -0.005706 0.070 Uiso 1 1 calc R U . . .
H51C H 0.716467 0.960178 -0.033515 0.070 Uiso 1 1 calc R U . . .
C108 C 0.6311(2) 0.48243(19) 0.58579(19) 0.0462(9) Uani 1 1 d . . . . .
H10A H 0.581982 0.473410 0.587231 0.069 Uiso 1 1 calc R U . . .
H10B H 0.655232 0.460949 0.613978 0.069 Uiso 1 1 calc R U . . .
H10C H 0.649474 0.471446 0.550587 0.069 Uiso 1 1 calc R U . . .
C91 C 0.3682(2) 0.6837(2) 0.84489(18) 0.0497(10) Uani 1 1 d . . . . .
H91 H 0.347441 0.698165 0.876700 0.060 Uiso 1 1 calc R U . . .
C42 C 0.2729(2) 0.8897(2) 0.12334(19) 0.0491(10) Uani 1 1 d . . . . .
H42A H 0.288916 0.850209 0.129450 0.074 Uiso 1 1 calc R U . . .
H42B H 0.253348 0.892787 0.087169 0.074 Uiso 1 1 calc R U . . .
H42C H 0.237695 0.899495 0.149981 0.074 Uiso 1 1 calc R U . . .
C96 C 0.2646(2) 0.6817(2) 0.6919(2) 0.0501(11) Uani 1 1 d . . . . .
H96A H 0.233615 0.689256 0.722134 0.075 Uiso 1 1 calc R U . . .
H96B H 0.237571 0.671047 0.660189 0.075 Uiso 1 1 calc R U . . .
H96C H 0.291449 0.716425 0.684097 0.075 Uiso 1 1 calc R U . . .
C104 C 0.5200(3) 0.6379(2) 0.47719(17) 0.0580(13) Uani 1 1 d . . . . .
H104 H 0.493910 0.657233 0.450442 0.070 Uiso 1 1 calc R U . . .
C110 C 0.3715(3) 0.6163(2) 0.5428(3) 0.0657(14) Uani 1 1 d . . . . .
H11A H 0.364388 0.603653 0.505664 0.099 Uiso 1 1 calc R U . . .
H11B H 0.328548 0.631886 0.557207 0.099 Uiso 1 1 calc R U . . .
H11C H 0.386171 0.583320 0.564701 0.099 Uiso 1 1 calc R U . . .
C86 C 0.6476(3) 0.7726(3) 0.4935(3) 0.078(2) Uani 1 1 d . . . . .
H86A H 0.651878 0.772186 0.454270 0.117 Uiso 1 1 calc R U . . .
H86B H 0.614526 0.743125 0.504747 0.117 Uiso 1 1 calc R U . . .
H86C H 0.692420 0.764481 0.509739 0.117 Uiso 1 1 calc R U . . .
C103 C 0.5801(3) 0.6103(2) 0.46284(18) 0.0631(15) Uani 1 1 d . . . . .
H103 H 0.594696 0.610518 0.426421 0.076 Uiso 1 1 calc R U . . .
C54 C 0.4076(2) 0.8522(2) -0.0192(2) 0.0589(13) Uani 1 1 d . . . . .
H54A H 0.407169 0.846029 -0.058178 0.088 Uiso 1 1 calc R U . . .
H54B H 0.423985 0.891342 -0.011483 0.088 Uiso 1 1 calc R U . . .
H54C H 0.361043 0.847500 -0.004978 0.088 Uiso 1 1 calc R U . . .
C111 C 0.4064(3) 0.7145(2) 0.5090(2) 0.0595(13) Uani 1 1 d . . . . .
H11D H 0.442141 0.744240 0.510572 0.089 Uiso 1 1 calc R U . . .
H11E H 0.362961 0.730479 0.522085 0.089 Uiso 1 1 calc R U . . .
H11F H 0.400805 0.701490 0.471798 0.089 Uiso 1 1 calc R U . . .
C95 C 0.2719(2) 0.5774(2) 0.7170(3) 0.0587(13) Uani 1 1 d . . . . .
H95A H 0.303494 0.546032 0.726192 0.088 Uiso 1 1 calc R U . . .
H95B H 0.245808 0.567030 0.684780 0.088 Uiso 1 1 calc R U . . .
H95C H 0.240136 0.583931 0.746964 0.088 Uiso 1 1 calc R U . . .
C107 C 0.7184(2) 0.5604(3) 0.5901(2) 0.0604(14) Uani 1 1 d . . . . .
H10D H 0.736060 0.545870 0.555801 0.091 Uiso 1 1 calc R U . . .
H10E H 0.743017 0.541791 0.619756 0.091 Uiso 1 1 calc R U . . .
H10F H 0.725364 0.602253 0.591954 0.091 Uiso 1 1 calc R U . . .
C87 C 0.6713(2) 0.8795(3) 0.4956(3) 0.084(2) Uani 1 1 d . . . . .
H87A H 0.717500 0.871129 0.509138 0.125 Uiso 1 1 calc R U . . .
H87B H 0.654996 0.915910 0.511051 0.125 Uiso 1 1 calc R U . . .
H87C H 0.672602 0.882722 0.456376 0.125 Uiso 1 1 calc R U . . .
C76 C 0.7627(9) 0.8747(6) 0.6305(7) 0.048(3) Uani 0.55(4) 1 d D . P A 1
H76A H 0.787450 0.881822 0.596847 0.072 Uiso 0.55(4) 1 calc R U P A 1
H76B H 0.723695 0.849032 0.623565 0.072 Uiso 0.55(4) 1 calc R U P A 1
H76C H 0.793656 0.856701 0.656542 0.072 Uiso 0.55(4) 1 calc R U P A 1
C67 C 0.51679(18) 0.88003(16) 0.75948(15) 0.0331(7) Uani 1 1 d . . . . .
H67 H 0.496868 0.879528 0.722451 0.040 Uiso 0.5 1 calc R U P B 1
H67A H 0.509008 0.850278 0.731030 0.040 Uiso 0.5 1 calc R U P C 2
C41 C 0.5067(5) 0.8188(5) 0.7863(4) 0.051(2) Uani 0.5 1 d . . P D 1
H41A H 0.531322 0.789645 0.765219 0.076 Uiso 0.5 1 calc R U P D 1
H41B H 0.457721 0.809276 0.787226 0.076 Uiso 0.5 1 calc R U P D 1
H41C H 0.524938 0.819518 0.822972 0.076 Uiso 0.5 1 calc R U P D 1
C69 C 0.4740(5) 0.9221(5) 0.7956(5) 0.065(3) Uani 0.5 1 d . . P D 1
H69A H 0.494223 0.923490 0.831653 0.098 Uiso 0.5 1 calc R U P D 1
H69B H 0.426572 0.908292 0.797998 0.098 Uiso 0.5 1 calc R U P D 1
H69C H 0.474593 0.960793 0.779772 0.098 Uiso 0.5 1 calc R U P D 1
C68 C 0.4718(3) 0.9312(3) 0.7453(3) 0.0307(14) Uani 0.5 1 d . . P D 2
H68A H 0.478892 0.962008 0.771696 0.046 Uiso 0.5 1 calc R U P D 2
H68B H 0.423518 0.919343 0.745646 0.046 Uiso 0.5 1 calc R U P D 2
H68C H 0.483998 0.945298 0.709436 0.046 Uiso 0.5 1 calc R U P D 2
C70 C 0.4977(4) 0.8533(4) 0.8110(3) 0.0335(14) Uani 0.5 1 d . . P D 2
H70A H 0.529439 0.821627 0.818989 0.050 Uiso 0.5 1 calc R U P D 2
H70B H 0.450765 0.838148 0.808549 0.050 Uiso 0.5 1 calc R U P D 2
H70C H 0.500057 0.882181 0.839620 0.050 Uiso 0.5 1 calc R U P D 2
C73 C 0.7945(9) 0.9763(7) 0.6544(6) 0.051(3) Uani 0.55(4) 1 d D . P A 1
H73A H 0.831063 0.962418 0.678122 0.076 Uiso 0.55(4) 1 calc R U P A 1
H73B H 0.777052 1.013277 0.667862 0.076 Uiso 0.55(4) 1 calc R U P A 1
H73C H 0.812684 0.981530 0.618032 0.076 Uiso 0.55(4) 1 calc R U P A 1
C72 C 0.7308(13) 0.9342(9) 0.6502(9) 0.046(7) Uani 0.45(4) 1 d D . P A 2
H72 H 0.695946 0.933549 0.620747 0.056 Uiso 0.45(4) 1 calc R U P A 2
C75 C 0.7838(12) 0.8861(14) 0.6420(11) 0.070(7) Uani 0.45(4) 1 d D . P A 2
H75A H 0.808414 0.892554 0.608245 0.105 Uiso 0.45(4) 1 calc R U P A 2
H75B H 0.760238 0.848780 0.640676 0.105 Uiso 0.45(4) 1 calc R U P A 2
H75C H 0.816457 0.886293 0.671969 0.105 Uiso 0.45(4) 1 calc R U P A 2
C74 C 0.7640(19) 0.9943(11) 0.6543(7) 0.070(7) Uani 0.45(4) 1 d D . P A 2
H74A H 0.786663 0.998312 0.689232 0.105 Uiso 0.45(4) 1 calc R U P A 2
H74B H 0.728497 1.023990 0.650612 0.105 Uiso 0.45(4) 1 calc R U P A 2
H74C H 0.798005 0.998831 0.625550 0.105 Uiso 0.45(4) 1 calc R U P A 2

loop_
_atom_site_aniso_label
_atom_site_aniso_U_11
_atom_site_aniso_U_22
_atom_site_aniso_U_33
_atom_site_aniso_U_23
_atom_site_aniso_U_13
_atom_site_aniso_U_12
Cl2 0.0407(4) 0.0230(3) 0.0300(4) 0.0018(3) 0.0005(3) -0.0075(3)
Cl3 0.0388(4) 0.0291(4) 0.0345(4) -0.0081(3) 0.0077(3) -0.0015(3)
Cl4 0.0411(4) 0.0294(4) 0.0335(4) 0.0027(3) -0.0014(3) 0.0108(3)
Cl1 0.0215(3) 0.0398(4) 0.0473(5) -0.0044(4) -0.0091(3) -0.0005(3)
Si1 0.0198(3) 0.0211(4) 0.0254(4) -0.0015(3) 0.0005(3) -0.0020(3)
Cl6 0.0425(4) 0.0373(4) 0.0393(4) -0.0099(4) -0.0122(4) 0.0038(4)
Si2 0.0221(3) 0.0274(4) 0.0293(4) -0.0015(3) -0.0030(3) 0.0027(3)
Cl5 0.0252(4) 0.0512(5) 0.0546(5) -0.0046(5) 0.0077(3) -0.0011(4)
O1 0.0187(9) 0.0240(10) 0.0232(10) 0.0024(8) -0.0028(8) -0.0009(8)
O2 0.0236(10) 0.0277(11) 0.0286(11) 0.0010(9) -0.0018(9) 0.0019(9)
N2 0.0175(10) 0.0192(11) 0.0193(11) 0.0001(9) 0.0011(9) 0.0012(9)
N4 0.0234(11) 0.0178(11) 0.0149(11) -0.0011(9) -0.0012(9) 0.0023(9)
N3 0.0279(12) 0.0182(11) 0.0171(11) -0.0001(9) -0.0049(9) -0.0004(10)
N6 0.0263(12) 0.0194(12) 0.0212(12) 0.0032(10) 0.0047(10) 0.0048(10)
N1 0.0195(10) 0.0194(11) 0.0188(11) 0.0002(9) -0.0011(9) 0.0006(9)
N5 0.0224(11) 0.0179(11) 0.0191(11) 0.0020(9) 0.0049(9) 0.0051(9)
N10 0.0310(13) 0.0191(12) 0.0223(12) -0.0006(10) -0.0001(10) -0.0012(10)
N12 0.0240(11) 0.0207(12) 0.0214(12) 0.0000(10) -0.0017(10) 0.0002(10)
N8 0.0239(12) 0.0222(12) 0.0245(12) 0.0009(10) -0.0025(10) 0.0000(10)
N9 0.0278(12) 0.0224(12) 0.0247(13) 0.0035(10) 0.0045(10) 0.0007(10)
N11 0.0328(13) 0.0223(12) 0.0255(13) 0.0016(10) -0.0098(11) -0.0013(11)
N7 0.0241(12) 0.0238(13) 0.0236(12) 0.0002(10) 0.0010(10) 0.0023(10)
C3 0.0297(14) 0.0184(13) 0.0198(13) 0.0051(11) -0.0040(11) 0.0006(11)
C19 0.0269(13) 0.0175(13) 0.0177(13) 0.0007(10) -0.0007(11) 0.0068(11)
C32 0.0253(14) 0.0198(13) 0.0252(15) -0.0027(11) 0.0030(12) -0.0001(11)
C33 0.0358(16) 0.0255(15) 0.0208(14) -0.0046(12) 0.0044(12) 0.0004(13)
C2 0.0179(12) 0.0200(13) 0.0284(14) 0.0016(11) 0.0000(11) 0.0019(11)
C31 0.0242(13) 0.0168(12) 0.0215(13) -0.0008(10) 0.0061(11) 0.0014(11)
C13 0.0319(16) 0.0328(16) 0.0203(14) -0.0022(12) 0.0002(12) 0.0002(13)
C25 0.0278(14) 0.0286(16) 0.0238(14) 0.0009(12) 0.0053(12) 0.0016(13)
C20 0.0320(15) 0.0216(14) 0.0203(14) 0.0002(11) 0.0022(12) 0.0045(12)
C43 0.0283(14) 0.0248(14) 0.0168(13) 0.0038(11) 0.0045(11) 0.0095(12)
C48 0.0290(15) 0.0303(16) 0.0194(14) 0.0026(12) 0.0001(12) 0.0084(13)
C34 0.0326(15) 0.0241(15) 0.0280(15) -0.0030(12) 0.0125(13) -0.0016(13)
C77 0.0239(13) 0.0225(14) 0.0190(13) 0.0018(11) -0.0009(11) -0.0017(11)
C5 0.0297(15) 0.0177(13) 0.0305(16) 0.0072(12) 0.0079(12) 0.0067(12)
C1 0.0218(13) 0.0190(13) 0.0272(15) -0.0010(11) -0.0041(11) -0.0001(11)
C24 0.0291(14) 0.0191(13) 0.0210(14) -0.0025(11) -0.0030(11) 0.0060(12)
C4 0.0269(13) 0.0139(12) 0.0220(14) -0.0009(10) -0.0007(11) 0.0003(11)
C7 0.0292(14) 0.0208(13) 0.0177(13) 0.0020(11) -0.0046(11) -0.0016(12)
C82 0.0267(15) 0.0282(15) 0.0278(15) -0.0003(13) 0.0007(12) 0.0020(13)
C8 0.0307(15) 0.0258(14) 0.0240(15) 0.0024(12) -0.0051(12) 0.0003(13)
C12 0.0349(16) 0.0229(14) 0.0179(13) 0.0018(11) -0.0038(12) 0.0000(12)
C59 0.0380(17) 0.0159(13) 0.0309(16) -0.0014(12) -0.0028(14) -0.0017(12)
C35 0.0240(13) 0.0220(14) 0.0338(16) -0.0035(13) 0.0079(12) 0.0000(12)
C36 0.0245(13) 0.0167(12) 0.0268(14) 0.0000(11) 0.0041(12) 0.0006(11)
C28 0.0246(14) 0.0319(16) 0.0226(14) -0.0047(12) -0.0020(12) -0.0011(12)
C6 0.0317(15) 0.0220(14) 0.0263(15) 0.0064(12) 0.0072(13) 0.0050(12)
C23 0.0394(17) 0.0267(15) 0.0213(15) -0.0048(12) -0.0096(13) 0.0053(13)
C11 0.0386(17) 0.0343(17) 0.0233(15) -0.0063(13) -0.0042(13) -0.0006(15)
B1 0.0188(13) 0.0189(14) 0.0143(13) -0.0001(11) 0.0006(11) 0.0017(11)
C57 0.0323(15) 0.0196(14) 0.0256(15) 0.0032(12) -0.0039(13) -0.0005(12)
C44 0.0313(15) 0.0274(15) 0.0206(14) 0.0048(12) 0.0074(12) 0.0066(13)
C52 0.0278(15) 0.0381(18) 0.0241(15) 0.0007(13) -0.0013(12) 0.0054(14)
C58 0.0355(16) 0.0202(14) 0.0334(17) 0.0000(13) -0.0094(14) -0.0027(13)
C78 0.0260(14) 0.0244(14) 0.0246(15) 0.0024(12) -0.0010(12) -0.0019(12)
C55 0.0251(14) 0.0232(15) 0.0358(17) 0.0017(13) 0.0003(13) 0.0007(12)
C61 0.0368(16) 0.0197(13) 0.0307(16) -0.0001(12) -0.0127(14) 0.0005(13)
C88 0.0359(16) 0.0224(14) 0.0279(15) 0.0032(12) 0.0093(13) 0.0012(13)
C81 0.0389(17) 0.0356(18) 0.0253(16) -0.0062(14) 0.0029(14) 0.0045(15)
C47 0.0389(17) 0.0384(18) 0.0206(14) -0.0036(13) 0.0003(13) 0.0064(15)
C40 0.0254(14) 0.0369(18) 0.0300(16) 0.0010(14) 0.0010(13) 0.0049(14)
C63 0.0437(19) 0.0330(17) 0.0263(16) 0.0000(13) -0.0084(14) 0.0023(15)
C89 0.0410(18) 0.0302(16) 0.0254(15) 0.0053(13) 0.0069(14) 0.0033(14)
C9 0.0300(16) 0.0400(19) 0.0304(17) 0.0023(15) -0.0106(14) -0.0020(14)
C79 0.0291(15) 0.0325(17) 0.0267(16) 0.0011(13) -0.0066(12) -0.0020(13)
C22 0.054(2) 0.0331(17) 0.0160(14) -0.0009(13) -0.0064(14) 0.0065(16)
C45 0.0328(16) 0.0354(18) 0.0280(16) 0.0028(14) 0.0117(13) 0.0080(14)
C62 0.0377(16) 0.0246(15) 0.0274(16) -0.0039(12) -0.0070(13) 0.0050(13)
C80 0.0444(19) 0.0357(18) 0.0229(15) -0.0031(13) -0.0078(14) -0.0037(15)
C60 0.0324(15) 0.0213(14) 0.0339(17) 0.0069(12) 0.0029(13) 0.0010(13)
C56 0.0277(15) 0.0239(15) 0.0387(18) 0.0034(14) 0.0074(14) 0.0045(12)
C16 0.0281(15) 0.0330(17) 0.0290(16) 0.0007(13) -0.0034(13) 0.0004(13)
C27 0.0335(17) 0.0315(18) 0.052(2) 0.0045(17) 0.0026(16) 0.0037(15)
C50 0.0320(17) 0.051(2) 0.044(2) 0.0046(18) 0.0029(16) -0.0068(17)
C37 0.0271(14) 0.0299(16) 0.0231(14) -0.0016(12) 0.0007(12) 0.0042(13)
C49 0.0308(16) 0.0332(17) 0.0351(18) 0.0010(14) 0.0117(14) -0.0018(14)
C100 0.0438(18) 0.0241(15) 0.0205(14) -0.0034(12) 0.0015(13) -0.0037(14)
C101 0.0457(19) 0.0291(17) 0.0292(17) -0.0073(14) 0.0079(15) -0.0048(15)
C46 0.0407(18) 0.045(2) 0.0207(14) -0.0030(14) 0.0075(14) 0.0111(16)
C83 0.0252(15) 0.0346(17) 0.0296(16) 0.0001(14) -0.0013(12) 0.0022(13)
C10 0.0442(19) 0.043(2) 0.0245(16) -0.0059(15) -0.0102(15) -0.0045(17)
B3 0.0178(13) 0.0168(14) 0.0191(14) 0.0000(11) 0.0023(11) 0.0014(11)
C15 0.0405(17) 0.0380(18) 0.0280(16) -0.0019(15) 0.0048(14) 0.0050(16)
C02E 0.0302(16) 0.0318(18) 0.054(2) 0.0005(16) 0.0007(16) 0.0042(14)
B2 0.0189(13) 0.0208(15) 0.0176(14) -0.0030(12) -0.0005(11) 0.0008(12)
C21 0.0481(19) 0.0302(17) 0.0191(14) 0.0026(13) 0.0035(13) 0.0034(15)
C64 0.045(2) 0.0362(18) 0.0362(19) 0.0008(15) -0.0196(16) -0.0019(16)
C66 0.0364(17) 0.0246(15) 0.0345(17) 0.0017(13) -0.0126(15) -0.0022(13)
C85 0.0290(16) 0.048(2) 0.0297(17) -0.0047(15) 0.0013(14) 0.0097(15)
C65 0.0376(18) 0.0326(18) 0.043(2) 0.0036(16) -0.0163(16) -0.0059(15)
C26 0.0404(19) 0.0331(18) 0.043(2) 0.0066(16) 0.0058(16) -0.0027(16)
C29 0.047(2) 0.0285(17) 0.0285(16) -0.0031(14) -0.0008(15) -0.0076(15)
C14 0.0418(19) 0.0387(19) 0.0367(19) -0.0039(16) 0.0046(16) -0.0057(16)
C18 0.0290(16) 0.041(2) 0.049(2) 0.0079(17) 0.0012(16) 0.0011(15)
C17 0.0423(19) 0.0341(19) 0.051(2) 0.0031(17) 0.0038(17) 0.0043(16)
C105 0.061(2) 0.0288(17) 0.0257(16) -0.0022(14) -0.0053(16) -0.0001(17)
C38 0.0276(15) 0.0318(17) 0.047(2) 0.0013(16) 0.0003(15) -0.0015(13)
C84 0.0268(15) 0.041(2) 0.045(2) 0.0082(17) 0.0063(15) 0.0039(15)
C53 0.042(2) 0.049(2) 0.044(2) -0.0114(18) 0.0098(17) -0.0057(18)
C93 0.0338(16) 0.0289(16) 0.043(2) 0.0056(15) 0.0122(15) -0.0005(14)
C02V 0.0389(19) 0.043(2) 0.047(2) 0.0112(18) -0.0016(17) 0.0108(17)
C97 0.0412(18) 0.0420(19) 0.0222(15) -0.0003(14) -0.0008(14) 0.0029(16)
C106 0.0353(18) 0.044(2) 0.0351(19) -0.0127(16) 0.0030(15) 0.0041(16)
C98 0.051(2) 0.044(2) 0.042(2) -0.0009(18) -0.0063(18) 0.0112(19)
C30 0.0269(16) 0.062(3) 0.039(2) -0.0138(19) -0.0060(15) 0.0020(17)
C39 0.0374(18) 0.0329(19) 0.053(2) 0.0096(17) -0.0046(17) 0.0044(15)
C99 0.050(2) 0.051(2) 0.0271(17) -0.0021(16) -0.0044(16) 0.0010(19)
C92 0.041(2) 0.041(2) 0.056(3) 0.0042(19) 0.0235(19) 0.0079(17)
C90 0.055(2) 0.046(2) 0.0263(17) 0.0038(16) 0.0095(17) 0.0059(19)
C102 0.071(3) 0.046(2) 0.034(2) -0.0063(17) 0.019(2) 0.000(2)
C71 0.035(8) 0.038(7) 0.024(7) 0.005(5) -0.010(5) -0.006(5)
C109 0.056(2) 0.0333(19) 0.0340(18) 0.0004(15) -0.0183(17) 0.0025(17)
B4 0.0228(14) 0.0249(16) 0.0169(14) -0.0026(12) -0.0038(12) -0.0007(13)
B5 0.0218(14) 0.0237(16) 0.0215(15) -0.0002(13) -0.0012(12) 0.0029(13)
B6 0.0232(14) 0.0201(15) 0.0239(16) 0.0001(13) -0.0043(12) 0.0030(13)
C94 0.0295(16) 0.0356(19) 0.060(2) 0.0032(18) 0.0057(17) -0.0033(15)
C51 0.043(2) 0.0340(19) 0.063(3) 0.0069(19) 0.018(2) -0.0014(17)
C108 0.049(2) 0.040(2) 0.049(2) -0.0078(18) 0.0008(19) 0.0124(18)
C91 0.055(2) 0.055(3) 0.039(2) 0.0000(19) 0.0223(19) 0.009(2)
C42 0.044(2) 0.050(2) 0.053(3) 0.000(2) -0.0171(19) -0.0038(19)
C96 0.0295(17) 0.045(2) 0.076(3) 0.005(2) -0.0009(19) -0.0015(17)
C104 0.107(4) 0.042(2) 0.0253(18) 0.0027(17) -0.002(2) 0.010(3)
C110 0.062(3) 0.049(3) 0.086(4) 0.006(3) -0.029(3) -0.005(2)
C86 0.071(3) 0.073(4) 0.089(4) -0.039(3) -0.037(3) 0.043(3)
C103 0.110(4) 0.051(3) 0.028(2) -0.0025(19) 0.022(2) 0.010(3)
C54 0.037(2) 0.064(3) 0.076(3) 0.024(3) -0.009(2) 0.010(2)
C111 0.079(3) 0.045(2) 0.055(3) 0.009(2) -0.021(2) 0.013(2)
C95 0.040(2) 0.035(2) 0.102(4) 0.002(2) 0.000(2) -0.0073(18)
C107 0.040(2) 0.076(3) 0.065(3) -0.035(3) 0.009(2) -0.002(2)
C87 0.028(2) 0.097(5) 0.126(6) 0.040(4) -0.004(3) 0.001(2)
C76 0.038(7) 0.048(5) 0.059(7) 0.003(4) 0.009(6) 0.000(5)
C67 0.0356(17) 0.0340(17) 0.0298(17) -0.0028(14) -0.0060(14) 0.0032(14)
C41 0.044(4) 0.062(6) 0.047(5) 0.003(5) -0.005(4) -0.005(4)
C69 0.047(5) 0.058(6) 0.091(8) -0.020(6) 0.009(5) -0.002(4)
C68 0.021(3) 0.029(3) 0.042(4) -0.003(3) -0.004(3) 0.000(2)
C70 0.029(3) 0.040(4) 0.031(3) 0.002(3) -0.004(3) -0.004(3)
C73 0.051(6) 0.052(6) 0.049(5) 0.013(4) -0.008(5) -0.020(5)
C72 0.028(8) 0.046(9) 0.064(16) 0.019(9) -0.010(8) -0.010(6)
C75 0.037(9) 0.101(14) 0.073(13) 0.037(10) 0.018(8) 0.016(9)
C74 0.088(15) 0.078(10) 0.044(7) 0.026(7) -0.016(9) -0.043(10)

loop_
_atom_type_symbol
_atom_type_description
_atom_type_scat_dispersion_real
_atom_type_scat_dispersion_imag
_atom_type_scat_source
C C 0.0181 0.0091 'International Tables Vol C Tables 4.2.6.8 and 6.1.1.4'
H H 0.0000 0.0000 'International Tables Vol C Tables 4.2.6.8 and 6.1.1.4'
B B 0.0090 0.0039 'International Tables Vol C Tables 4.2.6.8 and 6.1.1.4'
Cl Cl 0.3639 0.7018 'International Tables Vol C Tables 4.2.6.8 and 6.1.1.4'
N N 0.0311 0.0180 'International Tables Vol C Tables 4.2.6.8 and 6.1.1.4'
O O 0.0492 0.0322 'International Tables Vol C Tables 4.2.6.8 and 6.1.1.4'
Si Si 0.2541 0.3302 'International Tables Vol C Tables 4.2.6.8 and 6.1.1.4'

loop_
_geom_angle_atom_site_label_1
_geom_angle_atom_site_label_2
_geom_angle_atom_site_label_3
_geom_angle
_geom_angle_site_symmetry_1
_geom_angle_site_symmetry_3
_geom_angle_publ_flag
Cl3 Si1 Cl2 108.03(5) . . ?
Cl3 Si1 Cl1 110.20(5) . . ?
Cl1 Si1 Cl2 107.49(5) . . ?
O1 Si1 Cl2 112.34(9) . . ?
O1 Si1 Cl3 110.22(9) . . ?
O1 Si1 Cl1 108.52(9) . . ?
Cl6 Si2 Cl4 107.46(6) . . ?
Cl6 Si2 Cl5 110.79(6) . . ?
Cl5 Si2 Cl4 107.15(5) . . ?
O2 Si2 Cl4 112.34(10) . . ?
O2 Si2 Cl6 110.37(10) . . ?
O2 Si2 Cl5 108.69(10) . . ?
B1 O1 Si1 137.4(2) . . ?
B4 O2 Si2 140.0(2) . . ?
B1 N2 C2 105.5(2) . . ?
B1 N2 B3 137.5(2) . . ?
B3 N2 C2 114.6(2) . . ?
C19 N4 B2 130.7(2) . . ?
C4 N4 C19 120.0(2) . . ?
C4 N4 B2 108.2(2) . . ?
C3 N3 C7 120.2(2) . . ?
C3 N3 B2 108.4(2) . . ?
C7 N3 B2 130.5(3) . . ?
C43 N6 B3 129.7(3) . . ?
C6 N6 C43 121.3(3) . . ?
C6 N6 B3 108.4(2) . . ?
B1 N1 C1 105.8(2) . . ?
B1 N1 B2 135.6(3) . . ?
B2 N1 C1 118.6(2) . . ?
C31 N5 B3 131.5(2) . . ?
C5 N5 C31 120.3(2) . . ?
C5 N5 B3 107.8(2) . . ?
C59 N10 C100 119.4(3) . . ?
C59 N10 B5 107.7(3) . . ?
C100 N10 B5 131.8(3) . . ?
C57 N12 C77 120.4(3) . . ?
C57 N12 B6 108.9(3) . . ?
B6 N12 C77 130.1(3) . . ?
B4 N8 C55 105.9(3) . . ?
B4 N8 B6 141.2(3) . . ?
B6 N8 C55 112.4(2) . . ?
C88 N9 B5 130.0(3) . . ?
C60 N9 C88 121.1(3) . . ?
C60 N9 B5 108.7(3) . . ?
C58 N11 C61 118.3(3) . . ?
C58 N11 B6 107.6(3) . . ?
B6 N11 C61 134.0(3) . . ?
B4 N7 C56 105.7(3) . . ?
B4 N7 B5 138.2(3) . . ?
B5 N7 C56 116.1(3) . . ?
N3 C3 H3 125.2 . . ?
C4 C3 N3 109.6(3) . . ?
C4 C3 H3 125.2 . . ?
C20 C19 N4 118.8(3) . . ?
C24 C19 N4 119.8(3) . . ?
C24 C19 C20 121.3(3) . . ?
C33 C32 C31 118.3(3) . . ?
C33 C32 C37 119.3(3) . . ?
C31 C32 C37 122.3(3) . . ?
C32 C33 H33 119.3 . . ?
C34 C33 C32 121.4(3) . . ?
C34 C33 H33 119.3 . . ?
N2 C2 H2A 110.9 . . ?
N2 C2 H2B 110.9 . . ?
N2 C2 C1 104.2(2) . . ?
H2A C2 H2B 108.9 . . ?
C1 C2 H2A 110.9 . . ?
C1 C2 H2B 110.9 . . ?
C32 C31 N5 119.8(3) . . ?
C32 C31 C36 120.8(3) . . ?
C36 C31 N5 119.4(3) . . ?
C12 C13 H13 107.5 . . ?
C12 C13 C15 114.3(3) . . ?
C12 C13 C14 109.5(3) . . ?
C15 C13 H13 107.5 . . ?
C15 C13 C14 110.4(3) . . ?
C14 C13 H13 107.5 . . ?
C20 C25 H25 107.2 . . ?
C20 C25 C27 109.9(3) . . ?
C20 C25 C26 114.4(3) . . ?
C27 C25 H25 107.2 . . ?
C26 C25 H25 107.2 . . ?
C26 C25 C27 110.6(3) . . ?
C19 C20 C25 121.9(3) . . ?
C21 C20 C19 117.9(3) . . ?
C21 C20 C25 120.0(3) . . ?
C48 C43 N6 118.9(3) . . ?
C44 C43 N6 119.6(3) . . ?
C44 C43 C48 121.5(3) . . ?
C43 C48 C52 121.6(3) . . ?
C47 C48 C43 117.9(3) . . ?
C47 C48 C52 120.4(3) . . ?
C33 C34 H34 120.2 . . ?
C33 C34 C35 119.5(3) . . ?
C35 C34 H34 120.2 . . ?
C82 C77 N12 119.0(3) . . ?
C82 C77 C78 121.5(3) . . ?
C78 C77 N12 119.4(3) . . ?
N5 C5 H5 125.2 . . ?
C6 C5 N5 109.7(3) . . ?
C6 C5 H5 125.2 . . ?
N1 C1 C2 103.8(2) . . ?
N1 C1 H1A 111.0 . . ?
N1 C1 H1B 111.0 . . ?
C2 C1 H1A 111.0 . . ?
C2 C1 H1B 111.0 . . ?
H1A C1 H1B 109.0 . . ?
C19 C24 C28 123.2(3) . . ?
C23 C24 C19 118.2(3) . . ?
C23 C24 C28 118.5(3) . . ?
N4 C4 H4 125.3 . . ?
C3 C4 N4 109.5(3) . . ?
C3 C4 H4 125.3 . . ?
C8 C7 N3 118.4(3) . . ?
C8 C7 C12 121.9(3) . . ?
C12 C7 N3 119.6(3) . . ?
C77 C82 C85 121.5(3) . . ?
C81 C82 C77 117.9(3) . . ?
C81 C82 C85 120.6(3) . . ?
C7 C8 C16 122.3(3) . . ?
C9 C8 C7 117.7(3) . . ?
C9 C8 C16 120.0(3) . . ?
C7 C12 C13 120.6(3) . . ?
C11 C12 C13 121.5(3) . . ?
C11 C12 C7 117.8(3) . . ?
N10 C59 H59 125.0 . . ?
C60 C59 N10 110.0(3) . . ?
C60 C59 H59 125.0 . . ?
C34 C35 H35 119.3 . . ?
C34 C35 C36 121.4(3) . . ?
C36 C35 H35 119.3 . . ?
C31 C36 C40 122.6(3) . . ?
C35 C36 C31 118.4(3) . . ?
C35 C36 C40 119.0(3) . . ?
C24 C28 H28 108.1 . . ?
C24 C28 C29 110.3(3) . . ?
C24 C28 C30 112.8(3) . . ?
C29 C28 H28 108.1 . . ?
C30 C28 H28 108.1 . . ?
C30 C28 C29 109.3(3) . . ?
N6 C6 H6 125.3 . . ?
C5 C6 N6 109.4(3) . . ?
C5 C6 H6 125.3 . . ?
C24 C23 H23 119.4 . . ?
C22 C23 C24 121.1(3) . . ?
C22 C23 H23 119.4 . . ?
C12 C11 H11 119.2 . . ?
C10 C11 C12 121.5(3) . . ?
C10 C11 H11 119.2 . . ?
O1 B1 N2 123.9(3) . . ?
O1 B1 N1 123.8(3) . . ?
N2 B1 N1 112.3(2) . . ?
N12 C57 H57 125.5 . . ?
C58 C57 N12 109.0(3) . . ?
C58 C57 H57 125.5 . . ?
C43 C44 C49 122.3(3) . . ?
C45 C44 C43 118.0(3) . . ?
C45 C44 C49 119.6(3) . . ?
C48 C52 H52 106.9 . . ?
C53 C52 C48 113.8(3) . . ?
C53 C52 H52 106.9 . . ?
C53 C52 C54 111.9(4) . . ?
C54 C52 C48 110.1(3) . . ?
C54 C52 H52 106.9 . . ?
N11 C58 H58 125.1 . . ?
C57 C58 N11 109.9(3) . . ?
C57 C58 H58 125.1 . . ?
C77 C78 C83 122.5(3) . . ?
C79 C78 C77 118.2(3) . . ?
C79 C78 C83 119.4(3) . . ?
N8 C55 H55A 111.0 . . ?
N8 C55 H55B 111.0 . . ?
N8 C55 C56 104.0(3) . . ?
H55A C55 H55B 109.0 . . ?
C56 C55 H55A 111.0 . . ?
C56 C55 H55B 111.0 . . ?
C62 C61 N11 120.3(3) . . ?
C62 C61 C66 121.7(3) . . ?
C66 C61 N11 118.0(3) . . ?
C89 C88 N9 119.2(3) . . ?
C93 C88 N9 119.1(3) . . ?
C93 C88 C89 121.7(3) . . ?
C82 C81 H81 119.3 . . ?
C80 C81 C82 121.4(3) . . ?
C80 C81 H81 119.3 . . ?
C48 C47 H47 119.4 . . ?
C46 C47 C48 121.3(3) . . ?
C46 C47 H47 119.4 . . ?
C36 C40 H40 108.3 . . ?
C36 C40 C02V 110.9(3) . . ?
C36 C40 C42 112.3(3) . . ?
C02V C40 H40 108.3 . . ?
C02V C40 C42 108.6(3) . . ?
C42 C40 H40 108.3 . . ?
C62 C63 H63 119.5 . . ?
C64 C63 H63 119.5 . . ?
C64 C63 C62 121.1(4) . . ?
C88 C89 C97 120.3(3) . . ?
C90 C89 C88 117.9(3) . . ?
C90 C89 C97 121.8(4) . . ?
C8 C9 H9 119.4 . . ?
C10 C9 C8 121.2(3) . . ?
C10 C9 H9 119.4 . . ?
C78 C79 H79 119.5 . . ?
C80 C79 C78 121.1(3) . . ?
C80 C79 H79 119.5 . . ?
C23 C22 H22 119.9 . . ?
C23 C22 C21 120.1(3) . . ?
C21 C22 H22 119.9 . . ?
C44 C45 H45 119.5 . . ?
C46 C45 C44 121.1(3) . . ?
C46 C45 H45 119.5 . . ?
C61 C62 C63 118.1(3) . . ?
C61 C62 C67 122.5(3) . . ?
C63 C62 C67 119.4(3) . . ?
C81 C80 H80 120.0 . . ?
C79 C80 C81 119.9(3) . . ?
C79 C80 H80 120.0 . . ?
N9 C60 H60 125.4 . . ?
C59 C60 N9 109.2(3) . . ?
C59 C60 H60 125.4 . . ?
N7 C56 C55 103.8(3) . . ?
N7 C56 H56A 111.0 . . ?
N7 C56 H56B 111.0 . . ?
C55 C56 H56A 111.0 . . ?
C55 C56 H56B 111.0 . . ?
H56A C56 H56B 109.0 . . ?
C8 C16 H16 107.7 . . ?
C8 C16 C18 111.6(3) . . ?
C8 C16 C17 110.6(3) . . ?
C18 C16 H16 107.7 . . ?
C18 C16 C17 111.2(3) . . ?
C17 C16 H16 107.7 . . ?
C25 C27 H27A 109.5 . . ?
C25 C27 H27B 109.5 . . ?
C25 C27 H27C 109.5 . . ?
H27A C27 H27B 109.5 . . ?
H27A C27 H27C 109.5 . . ?
H27B C27 H27C 109.5 . . ?
H50A C50 H50B 109.5 . . ?
H50A C50 H50C 109.5 . . ?
H50B C50 H50C 109.5 . . ?
C49 C50 H50A 109.5 . . ?
C49 C50 H50B 109.5 . . ?
C49 C50 H50C 109.5 . . ?
C32 C37 H37 108.0 . . ?
C32 C37 C38 109.8(3) . . ?
C38 C37 H37 108.0 . . ?
C39 C37 C32 112.1(3) . . ?
C39 C37 H37 108.0 . . ?
C39 C37 C38 110.9(3) . . ?
C44 C49 C50 112.0(3) . . ?
C44 C49 H49 107.6 . . ?
C44 C49 C51 110.6(3) . . ?
C50 C49 H49 107.6 . . ?
C50 C49 C51 111.1(3) . . ?
C51 C49 H49 107.6 . . ?
C101 C100 N10 119.4(3) . . ?
C101 C100 C105 122.0(3) . . ?
C105 C100 N10 118.4(3) . . ?
C100 C101 C106 123.3(3) . . ?
C102 C101 C100 118.0(4) . . ?
C102 C101 C106 118.7(4) . . ?
C47 C46 H46 119.9 . . ?
C45 C46 C47 120.2(3) . . ?
C45 C46 H46 119.9 . . ?
C78 C83 H83 107.9 . . ?
C78 C83 C02E 110.8(3) . . ?
C78 C83 C84 111.5(3) . . ?
C02E C83 H83 107.9 . . ?
C84 C83 H83 107.9 . . ?
C84 C83 C02E 110.7(3) . . ?
C11 C10 C9 119.8(3) . . ?
C11 C10 H10 120.1 . . ?
C9 C10 H10 120.1 . . ?
N6 B3 N2 124.3(3) . . ?
N6 B3 N5 104.7(2) . . ?
N5 B3 N2 130.5(3) . . ?
C13 C15 H15A 109.5 . . ?
C13 C15 H15B 109.5 . . ?
C13 C15 H15C 109.5 . . ?
H15A C15 H15B 109.5 . . ?
H15A C15 H15C 109.5 . . ?
H15B C15 H15C 109.5 . . ?
C83 C02E H02A 109.5 . . ?
C83 C02E H02B 109.5 . . ?
C83 C02E H02C 109.5 . . ?
H02A C02E H02B 109.5 . . ?
H02A C02E H02C 109.5 . . ?
H02B C02E H02C 109.5 . . ?
N4 B2 N1 129.4(3) . . ?
N3 B2 N4 104.4(2) . . ?
N3 B2 N1 126.1(3) . . ?
C20 C21 H21 119.4 . . ?
C22 C21 C20 121.3(3) . . ?
C22 C21 H21 119.4 . . ?
C63 C64 H64 120.0 . . ?
C63 C64 C65 120.1(3) . . ?
C65 C64 H64 120.0 . . ?
C61 C66 C71 124.5(9) . . ?
C61 C66 C72 120.1(11) . . ?
C65 C66 C61 117.5(4) . . ?
C65 C66 C71 117.9(9) . . ?
C65 C66 C72 122.4(11) . . ?
C82 C85 H85 106.1 . . ?
C86 C85 C82 113.9(4) . . ?
C86 C85 H85 106.1 . . ?
C86 C85 C87 112.9(5) . . ?
C87 C85 C82 110.9(3) . . ?
C87 C85 H85 106.1 . . ?
C64 C65 C66 121.5(4) . . ?
C64 C65 H65 119.3 . . ?
C66 C65 H65 119.3 . . ?
C25 C26 H26A 109.5 . . ?
C25 C26 H26B 109.5 . . ?
C25 C26 H26C 109.5 . . ?
H26A C26 H26B 109.5 . . ?
H26A C26 H26C 109.5 . . ?
H26B C26 H26C 109.5 . . ?
C28 C29 H29A 109.5 . . ?
C28 C29 H29B 109.5 . . ?
C28 C29 H29C 109.5 . . ?
H29A C29 H29B 109.5 . . ?
H29A C29 H29C 109.5 . . ?
H29B C29 H29C 109.5 . . ?
C13 C14 H14A 109.5 . . ?
C13 C14 H14B 109.5 . . ?
C13 C14 H14C 109.5 . . ?
H14A C14 H14B 109.5 . . ?
H14A C14 H14C 109.5 . . ?
H14B C14 H14C 109.5 . . ?
C16 C18 H18A 109.5 . . ?
C16 C18 H18B 109.5 . . ?
C16 C18 H18C 109.5 . . ?
H18A C18 H18B 109.5 . . ?
H18A C18 H18C 109.5 . . ?
H18B C18 H18C 109.5 . . ?
C16 C17 H17A 109.5 . . ?
C16 C17 H17B 109.5 . . ?
C16 C17 H17C 109.5 . . ?
H17A C17 H17B 109.5 . . ?
H17A C17 H17C 109.5 . . ?
H17B C17 H17C 109.5 . . ?
C100 C105 C109 122.3(3) . . ?
C104 C105 C100 117.4(4) . . ?
C104 C105 C109 120.1(4) . . ?
C37 C38 H38A 109.5 . . ?
C37 C38 H38B 109.5 . . ?
C37 C38 H38C 109.5 . . ?
H38A C38 H38B 109.5 . . ?
H38A C38 H38C 109.5 . . ?
H38B C38 H38C 109.5 . . ?
C83 C84 H84A 109.5 . . ?
C83 C84 H84B 109.5 . . ?
C83 C84 H84C 109.5 . . ?
H84A C84 H84B 109.5 . . ?
H84A C84 H84C 109.5 . . ?
H84B C84 H84C 109.5 . . ?
C52 C53 H53A 109.5 . . ?
C52 C53 H53B 109.5 . . ?
C52 C53 H53C 109.5 . . ?
H53A C53 H53B 109.5 . . ?
H53A C53 H53C 109.5 . . ?
H53B C53 H53C 109.5 . . ?
C88 C93 C92 117.8(4) . . ?
C88 C93 C94 122.0(3) . . ?
C92 C93 C94 120.2(3) . . ?
C40 C02V H02D 109.5 . . ?
C40 C02V H02E 109.5 . . ?
C40 C02V H02F 109.5 . . ?
H02D C02V H02E 109.5 . . ?
H02D C02V H02F 109.5 . . ?
H02E C02V H02F 109.5 . . ?
C89 C97 H97 107.0 . . ?
C89 C97 C98 110.6(3) . . ?
C89 C97 C99 114.4(3) . . ?
C98 C97 H97 107.0 . . ?
C99 C97 H97 107.0 . . ?
C99 C97 C98 110.4(3) . . ?
C101 C106 H106 108.4 . . ?
C101 C106 C108 110.4(3) . . ?
C101 C106 C107 112.5(4) . . ?
C108 C106 H106 108.4 . . ?
C108 C106 C107 108.7(4) . . ?
C107 C106 H106 108.4 . . ?
C97 C98 H98A 109.5 . . ?
C97 C98 H98B 109.5 . . ?
C97 C98 H98C 109.5 . . ?
H98A C98 H98B 109.5 . . ?
H98A C98 H98C 109.5 . . ?
H98B C98 H98C 109.5 . . ?
C28 C30 H30A 109.5 . . ?
C28 C30 H30B 109.5 . . ?
C28 C30 H30C 109.5 . . ?
H30A C30 H30B 109.5 . . ?
H30A C30 H30C 109.5 . . ?
H30B C30 H30C 109.5 . . ?
C37 C39 H39A 109.5 . . ?
C37 C39 H39B 109.5 . . ?
C37 C39 H39C 109.5 . . ?
H39A C39 H39B 109.5 . . ?
H39A C39 H39C 109.5 . . ?
H39B C39 H39C 109.5 . . ?
C97 C99 H99A 109.5 . . ?
C97 C99 H99B 109.5 . . ?
C97 C99 H99C 109.5 . . ?
H99A C99 H99B 109.5 . . ?
H99A C99 H99C 109.5 . . ?
H99B C99 H99C 109.5 . . ?
C93 C92 H92 119.5 . . ?
C91 C92 C93 120.9(4) . . ?
C91 C92 H92 119.5 . . ?
C89 C90 H90 119.3 . . ?
C91 C90 C89 121.4(4) . . ?
C91 C90 H90 119.3 . . ?
C101 C102 H102 119.4 . . ?
C103 C102 C101 121.1(4) . . ?
C103 C102 H102 119.4 . . ?
C66 C71 H71 106.0 . . ?
C66 C71 C76 111.1(11) . . ?
C76 C71 H71 106.0 . . ?
C73 C71 C66 117.3(11) . . ?
C73 C71 H71 106.0 . . ?
C73 C71 C76 109.8(12) . . ?
C105 C109 H109 107.2 . . ?
C105 C109 C110 110.4(4) . . ?
C105 C109 C111 114.3(4) . . ?
C110 C109 H109 107.2 . . ?
C111 C109 H109 107.2 . . ?
C111 C109 C110 110.3(4) . . ?
O2 B4 N8 124.0(3) . . ?
O2 B4 N7 124.5(3) . . ?
N8 B4 N7 111.5(3) . . ?
N10 B5 N7 130.0(3) . . ?
N9 B5 N10 104.3(3) . . ?
N9 B5 N7 125.1(3) . . ?
N12 B6 N8 123.6(3) . . ?
N12 B6 N11 104.5(3) . . ?
N11 B6 N8 130.7(3) . . ?
C93 C94 H94 108.0 . . ?
C93 C94 C96 111.8(4) . . ?
C93 C94 C95 110.8(4) . . ?
C96 C94 H94 108.0 . . ?
C96 C94 C95 110.2(3) . . ?
C95 C94 H94 108.0 . . ?
C49 C51 H51A 109.5 . . ?
C49 C51 H51B 109.5 . . ?
C49 C51 H51C 109.5 . . ?
H51A C51 H51B 109.5 . . ?
H51A C51 H51C 109.5 . . ?
H51B C51 H51C 109.5 . . ?
C106 C108 H10A 109.5 . . ?
C106 C108 H10B 109.5 . . ?
C106 C108 H10C 109.5 . . ?
H10A C108 H10B 109.5 . . ?
H10A C108 H10C 109.5 . . ?
H10B C108 H10C 109.5 . . ?
C92 C91 C90 120.3(4) . . ?
C92 C91 H91 119.9 . . ?
C90 C91 H91 119.9 . . ?
C40 C42 H42A 109.5 . . ?
C40 C42 H42B 109.5 . . ?
C40 C42 H42C 109.5 . . ?
H42A C42 H42B 109.5 . . ?
H42A C42 H42C 109.5 . . ?
H42B C42 H42C 109.5 . . ?
C94 C96 H96A 109.5 . . ?
C94 C96 H96B 109.5 . . ?
C94 C96 H96C 109.5 . . ?
H96A C96 H96B 109.5 . . ?
H96A C96 H96C 109.5 . . ?
H96B C96 H96C 109.5 . . ?
C105 C104 H104 119.4 . . ?
C103 C104 C105 121.2(4) . . ?
C103 C104 H104 119.4 . . ?
C109 C110 H11A 109.5 . . ?
C109 C110 H11B 109.5 . . ?
C109 C110 H11C 109.5 . . ?
H11A C110 H11B 109.5 . . ?
H11A C110 H11C 109.5 . . ?
H11B C110 H11C 109.5 . . ?
C85 C86 H86A 109.5 . . ?
C85 C86 H86B 109.5 . . ?
C85 C86 H86C 109.5 . . ?
H86A C86 H86B 109.5 . . ?
H86A C86 H86C 109.5 . . ?
H86B C86 H86C 109.5 . . ?
C102 C103 C104 120.3(4) . . ?
C102 C103 H103 119.8 . . ?
C104 C103 H103 119.8 . . ?
C52 C54 H54A 109.5 . . ?
C52 C54 H54B 109.5 . . ?
C52 C54 H54C 109.5 . . ?
H54A C54 H54B 109.5 . . ?
H54A C54 H54C 109.5 . . ?
H54B C54 H54C 109.5 . . ?
C109 C111 H11D 109.5 . . ?
C109 C111 H11E 109.5 . . ?
C109 C111 H11F 109.5 . . ?
H11D C111 H11E 109.5 . . ?
H11D C111 H11F 109.5 . . ?
H11E C111 H11F 109.5 . . ?
C94 C95 H95A 109.5 . . ?
C94 C95 H95B 109.5 . . ?
C94 C95 H95C 109.5 . . ?
H95A C95 H95B 109.5 . . ?
H95A C95 H95C 109.5 . . ?
H95B C95 H95C 109.5 . . ?
C106 C107 H10D 109.5 . . ?
C106 C107 H10E 109.5 . . ?
C106 C107 H10F 109.5 . . ?
H10D C107 H10E 109.5 . . ?
H10D C107 H10F 109.5 . . ?
H10E C107 H10F 109.5 . . ?
C85 C87 H87A 109.5 . . ?
C85 C87 H87B 109.5 . . ?
C85 C87 H87C 109.5 . . ?
H87A C87 H87B 109.5 . . ?
H87A C87 H87C 109.5 . . ?
H87B C87 H87C 109.5 . . ?
C71 C76 H76A 109.5 . . ?
C71 C76 H76B 109.5 . . ?
C71 C76 H76C 109.5 . . ?
H76A C76 H76B 109.5 . . ?
H76A C76 H76C 109.5 . . ?
H76B C76 H76C 109.5 . . ?
C62 C67 H67 109.3 . . ?
C62 C67 H67A 106.7 . . ?
C62 C67 C41 111.8(4) . . ?
C62 C67 C69 112.5(5) . . ?
C41 C67 H67 109.3 . . ?
C69 C67 H67 109.3 . . ?
C69 C67 C41 104.5(7) . . ?
C68 C67 C62 110.2(4) . . ?
C68 C67 H67A 106.7 . . ?
C70 C67 C62 113.4(4) . . ?
C70 C67 H67A 106.7 . . ?
C70 C67 C68 112.7(5) . . ?
C67 C41 H41A 109.5 . . ?
C67 C41 H41B 109.5 . . ?
C67 C41 H41C 109.5 . . ?
H41A C41 H41B 109.5 . . ?
H41A C41 H41C 109.5 . . ?
H41B C41 H41C 109.5 . . ?
C67 C69 H69A 109.5 . . ?
C67 C69 H69B 109.5 . . ?
C67 C69 H69C 109.5 . . ?
H69A C69 H69B 109.5 . . ?
H69A C69 H69C 109.5 . . ?
H69B C69 H69C 109.5 . . ?
C67 C68 H68A 109.5 . . ?
C67 C68 H68B 109.5 . . ?
C67 C68 H68C 109.5 . . ?
H68A C68 H68B 109.5 . . ?
H68A C68 H68C 109.5 . . ?
H68B C68 H68C 109.5 . . ?
C67 C70 H70A 109.5 . . ?
C67 C70 H70B 109.5 . . ?
C67 C70 H70C 109.5 . . ?
H70A C70 H70B 109.5 . . ?
H70A C70 H70C 109.5 . . ?
H70B C70 H70C 109.5 . . ?
C71 C73 H73A 109.5 . . ?
C71 C73 H73B 109.5 . . ?
C71 C73 H73C 109.5 . . ?
H73A C73 H73B 109.5 . . ?
H73A C73 H73C 109.5 . . ?
H73B C73 H73C 109.5 . . ?
C66 C72 H72 110.3 . . ?
C75 C72 C66 106.9(17) . . ?
C75 C72 H72 110.3 . . ?
C75 C72 C74 112.6(18) . . ?
C74 C72 C66 106.2(14) . . ?
C74 C72 H72 110.3 . . ?
C72 C75 H75A 109.5 . . ?
C72 C75 H75B 109.5 . . ?
C72 C75 H75C 109.5 . . ?
H75A C75 H75B 109.5 . . ?
H75A C75 H75C 109.5 . . ?
H75B C75 H75C 109.5 . . ?
C72 C74 H74A 109.5 . . ?
C72 C74 H74B 109.5 . . ?
C72 C74 H74C 109.5 . . ?
H74A C74 H74B 109.5 . . ?
H74A C74 H74C 109.5 . . ?
H74B C74 H74C 109.5 . . ?

loop_
_geom_bond_atom_site_label_1
_geom_bond_atom_site_label_2
_geom_bond_distance
_geom_bond_site_symmetry_2
_geom_bond_publ_flag
Cl2 Si1 2.0228(11) . ?
Cl3 Si1 2.0102(11) . ?
Cl4 Si2 2.0232(12) . ?
Cl1 Si1 2.0211(11) . ?
Si1 O1 1.583(2) . ?
Cl6 Si2 2.0140(13) . ?
Si2 Cl5 2.0203(12) . ?
Si2 O2 1.587(2) . ?
O1 B1 1.401(4) . ?
O2 B4 1.393(4) . ?
N2 C2 1.489(4) . ?
N2 B1 1.421(4) . ?
N2 B3 1.463(4) . ?
N4 C19 1.437(4) . ?
N4 C4 1.404(4) . ?
N4 B2 1.444(4) . ?
N3 C3 1.399(4) . ?
N3 C7 1.438(4) . ?
N3 B2 1.442(4) . ?
N6 C43 1.430(4) . ?
N6 C6 1.399(4) . ?
N6 B3 1.434(4) . ?
N1 C1 1.487(4) . ?
N1 B1 1.424(4) . ?
N1 B2 1.444(4) . ?
N5 C31 1.432(4) . ?
N5 C5 1.403(4) . ?
N5 B3 1.444(4) . ?
N10 C59 1.407(4) . ?
N10 C100 1.434(4) . ?
N10 B5 1.446(4) . ?
N12 C77 1.439(4) . ?
N12 C57 1.396(4) . ?
N12 B6 1.434(4) . ?
N8 C55 1.488(4) . ?
N8 B4 1.417(4) . ?
N8 B6 1.461(4) . ?
N9 C88 1.433(4) . ?
N9 C60 1.396(4) . ?
N9 B5 1.443(4) . ?
N11 C58 1.406(4) . ?
N11 C61 1.446(4) . ?
N11 B6 1.443(4) . ?
N7 C56 1.487(4) . ?
N7 B4 1.433(4) . ?
N7 B5 1.447(4) . ?
C3 H3 0.9500 . ?
C3 C4 1.341(4) . ?
C19 C20 1.413(4) . ?
C19 C24 1.404(4) . ?
C32 C33 1.396(4) . ?
C32 C31 1.406(4) . ?
C32 C37 1.521(4) . ?
C33 H33 0.9500 . ?
C33 C34 1.382(5) . ?
C2 H2A 0.9900 . ?
C2 H2B 0.9900 . ?
C2 C1 1.527(4) . ?
C31 C36 1.409(4) . ?
C13 H13 1.0000 . ?
C13 C12 1.519(5) . ?
C13 C15 1.524(5) . ?
C13 C14 1.529(5) . ?
C25 H25 1.0000 . ?
C25 C20 1.514(5) . ?
C25 C27 1.532(5) . ?
C25 C26 1.520(5) . ?
C20 C21 1.396(4) . ?
C43 C48 1.411(5) . ?
C43 C44 1.407(4) . ?
C48 C52 1.531(5) . ?
C48 C47 1.395(5) . ?
C34 H34 0.9500 . ?
C34 C35 1.383(5) . ?
C77 C82 1.405(5) . ?
C77 C78 1.406(4) . ?
C5 H5 0.9500 . ?
C5 C6 1.341(5) . ?
C1 H1A 0.9900 . ?
C1 H1B 0.9900 . ?
C24 C28 1.516(5) . ?
C24 C23 1.403(4) . ?
C4 H4 0.9500 . ?
C7 C8 1.401(4) . ?
C7 C12 1.407(4) . ?
C82 C81 1.390(5) . ?
C82 C85 1.528(5) . ?
C8 C9 1.395(5) . ?
C8 C16 1.517(5) . ?
C12 C11 1.389(4) . ?
C59 H59 0.9500 . ?
C59 C60 1.340(5) . ?
C35 H35 0.9500 . ?
C35 C36 1.393(4) . ?
C36 C40 1.523(5) . ?
C28 H28 1.0000 . ?
C28 C29 1.534(5) . ?
C28 C30 1.533(5) . ?
C6 H6 0.9500 . ?
C23 H23 0.9500 . ?
C23 C22 1.378(5) . ?
C11 H11 0.9500 . ?
C11 C10 1.379(5) . ?
C57 H57 0.9500 . ?
C57 C58 1.344(5) . ?
C44 C45 1.403(5) . ?
C44 C49 1.510(5) . ?
C52 H52 1.0000 . ?
C52 C53 1.510(6) . ?
C52 C54 1.518(5) . ?
C58 H58 0.9500 . ?
C78 C79 1.397(4) . ?
C78 C83 1.522(5) . ?
C55 H55A 0.9900 . ?
C55 H55B 0.9900 . ?
C55 C56 1.518(5) . ?
C61 C62 1.397(5) . ?
C61 C66 1.408(5) . ?
C88 C89 1.409(5) . ?
C88 C93 1.400(5) . ?
C81 H81 0.9500 . ?
C81 C80 1.386(5) . ?
C47 H47 0.9500 . ?
C47 C46 1.386(5) . ?
C40 H40 1.0000 . ?
C40 C02V 1.530(5) . ?
C40 C42 1.536(5) . ?
C63 H63 0.9500 . ?
C63 C62 1.402(5) . ?
C63 C64 1.376(6) . ?
C89 C97 1.522(5) . ?
C89 C90 1.394(5) . ?
C9 H9 0.9500 . ?
C9 C10 1.387(6) . ?
C79 H79 0.9500 . ?
C79 C80 1.378(5) . ?
C22 H22 0.9500 . ?
C22 C21 1.385(6) . ?
C45 H45 0.9500 . ?
C45 C46 1.378(6) . ?
C62 C67 1.534(5) . ?
C80 H80 0.9500 . ?
C60 H60 0.9500 . ?
C56 H56A 0.9900 . ?
C56 H56B 0.9900 . ?
C16 H16 1.0000 . ?
C16 C18 1.523(5) . ?
C16 C17 1.538(5) . ?
C27 H27A 0.9800 . ?
C27 H27B 0.9800 . ?
C27 H27C 0.9800 . ?
C50 H50A 0.9800 . ?
C50 H50B 0.9800 . ?
C50 H50C 0.9800 . ?
C50 C49 1.529(5) . ?
C37 H37 1.0000 . ?
C37 C38 1.529(5) . ?
C37 C39 1.518(5) . ?
C49 H49 1.0000 . ?
C49 C51 1.535(5) . ?
C100 C101 1.405(5) . ?
C100 C105 1.407(5) . ?
C101 C106 1.514(6) . ?
C101 C102 1.395(5) . ?
C46 H46 0.9500 . ?
C83 H83 1.0000 . ?
C83 C02E 1.532(5) . ?
C83 C84 1.528(5) . ?
C10 H10 0.9500 . ?
C15 H15A 0.9800 . ?
C15 H15B 0.9800 . ?
C15 H15C 0.9800 . ?
C02E H02A 0.9800 . ?
C02E H02B 0.9800 . ?
C02E H02C 0.9800 . ?
C21 H21 0.9500 . ?
C64 H64 0.9500 . ?
C64 C65 1.376(6) . ?
C66 C65 1.402(5) . ?
C66 C71 1.532(12) . ?
C66 C72 1.553(17) . ?
C85 H85 1.0000 . ?
C85 C86 1.507(6) . ?
C85 C87 1.516(7) . ?
C65 H65 0.9500 . ?
C26 H26A 0.9800 . ?
C26 H26B 0.9800 . ?
C26 H26C 0.9800 . ?
C29 H29A 0.9800 . ?
C29 H29B 0.9800 . ?
C29 H29C 0.9800 . ?
C14 H14A 0.9800 . ?
C14 H14B 0.9800 . ?
C14 H14C 0.9800 . ?
C18 H18A 0.9800 . ?
C18 H18B 0.9800 . ?
C18 H18C 0.9800 . ?
C17 H17A 0.9800 . ?
C17 H17B 0.9800 . ?
C17 H17C 0.9800 . ?
C105 C109 1.511(6) . ?
C105 C104 1.403(6) . ?
C38 H38A 0.9800 . ?
C38 H38B 0.9800 . ?
C38 H38C 0.9800 . ?
C84 H84A 0.9800 . ?
C84 H84B 0.9800 . ?
C84 H84C 0.9800 . ?
C53 H53A 0.9800 . ?
C53 H53B 0.9800 . ?
C53 H53C 0.9800 . ?
C93 C92 1.414(6) . ?
C93 C94 1.512(6) . ?
C02V H02D 0.9800 . ?
C02V H02E 0.9800 . ?
C02V H02F 0.9800 . ?
C97 H97 1.0000 . ?
C97 C98 1.524(6) . ?
C97 C99 1.523(5) . ?
C106 H106 1.0000 . ?
C106 C108 1.523(6) . ?
C106 C107 1.535(6) . ?
C98 H98A 0.9800 . ?
C98 H98B 0.9800 . ?
C98 H98C 0.9800 . ?
C30 H30A 0.9800 . ?
C30 H30B 0.9800 . ?
C30 H30C 0.9800 . ?
C39 H39A 0.9800 . ?
C39 H39B 0.9800 . ?
C39 H39C 0.9800 . ?
C99 H99A 0.9800 . ?
C99 H99B 0.9800 . ?
C99 H99C 0.9800 . ?
C92 H92 0.9500 . ?
C92 C91 1.373(7) . ?
C90 H90 0.9500 . ?
C90 C91 1.380(6) . ?
C102 H102 0.9500 . ?
C102 C103 1.379(8) . ?
C71 H71 1.0000 . ?
C71 C76 1.540(13) . ?
C71 C73 1.525(15) . ?
C109 H109 1.0000 . ?
C109 C110 1.541(7) . ?
C109 C111 1.531(6) . ?
C94 H94 1.0000 . ?
C94 C96 1.521(6) . ?
C94 C95 1.528(6) . ?
C51 H51A 0.9800 . ?
C51 H51B 0.9800 . ?
C51 H51C 0.9800 . ?
C108 H10A 0.9800 . ?
C108 H10B 0.9800 . ?
C108 H10C 0.9800 . ?
C91 H91 0.9500 . ?
C42 H42A 0.9800 . ?
C42 H42B 0.9800 . ?
C42 H42C 0.9800 . ?
C96 H96A 0.9800 . ?
C96 H96B 0.9800 . ?
C96 H96C 0.9800 . ?
C104 H104 0.9500 . ?
C104 C103 1.381(8) . ?
C110 H11A 0.9800 . ?
C110 H11B 0.9800 . ?
C110 H11C 0.9800 . ?
C86 H86A 0.9800 . ?
C86 H86B 0.9800 . ?
C86 H86C 0.9800 . ?
C103 H103 0.9500 . ?
C54 H54A 0.9800 . ?
C54 H54B 0.9800 . ?
C54 H54C 0.9800 . ?
C111 H11D 0.9800 . ?
C111 H11E 0.9800 . ?
C111 H11F 0.9800 . ?
C95 H95A 0.9800 . ?
C95 H95B 0.9800 . ?
C95 H95C 0.9800 . ?
C107 H10D 0.9800 . ?
C107 H10E 0.9800 . ?
C107 H10F 0.9800 . ?
C87 H87A 0.9800 . ?
C87 H87B 0.9800 . ?
C87 H87C 0.9800 . ?
C76 H76A 0.9800 . ?
C76 H76B 0.9800 . ?
C76 H76C 0.9800 . ?
C67 H67 1.0000 . ?
C67 H67A 1.0000 . ?
C67 C41 1.580(11) . ?
C67 C69 1.566(11) . ?
C67 C68 1.516(8) . ?
C67 C70 1.472(8) . ?
C41 H41A 0.9800 . ?
C41 H41B 0.9800 . ?
C41 H41C 0.9800 . ?
C69 H69A 0.9800 . ?
C69 H69B 0.9800 . ?
C69 H69C 0.9800 . ?
C68 H68A 0.9800 . ?
C68 H68B 0.9800 . ?
C68 H68C 0.9800 . ?
C70 H70A 0.9800 . ?
C70 H70B 0.9800 . ?
C70 H70C 0.9800 . ?
C73 H73A 0.9800 . ?
C73 H73B 0.9800 . ?
C73 H73C 0.9800 . ?
C72 H72 1.0000 . ?
C72 C75 1.532(19) . ?
C72 C74 1.538(17) . ?
C75 H75A 0.9800 . ?
C75 H75B 0.9800 . ?
C75 H75C 0.9800 . ?
C74 H74A 0.9800 . ?
C74 H74B 0.9800 . ?
C74 H74C 0.9800 . ?

loop_
_geom_torsion_atom_site_label_1
_geom_torsion_atom_site_label_2
_geom_torsion_atom_site_label_3
_geom_torsion_atom_site_label_4
_geom_torsion
_geom_torsion_site_symmetry_1
_geom_torsion_site_symmetry_2
_geom_torsion_site_symmetry_3
_geom_torsion_site_symmetry_4
_geom_torsion_publ_flag
Cl2 Si1 O1 B1 -74.9(3) . . . . ?
Cl3 Si1 O1 B1 45.6(3) . . . . ?
Cl4 Si2 O2 B4 71.2(3) . . . . ?
Cl1 Si1 O1 B1 166.3(3) . . . . ?
Si1 O1 B1 N2 -105.1(3) . . . . ?
Si1 O1 B1 N1 74.0(4) . . . . ?
Cl6 Si2 O2 B4 -48.7(4) . . . . ?
Si2 O2 B4 N8 108.2(4) . . . . ?
Si2 O2 B4 N7 -71.3(5) . . . . ?
Cl5 Si2 O2 B4 -170.4(3) . . . . ?
N2 C2 C1 N1 29.2(3) . . . . ?
N4 C19 C20 C25 5.1(4) . . . . ?
N4 C19 C20 C21 179.5(3) . . . . ?
N4 C19 C24 C28 -4.1(4) . . . . ?
N4 C19 C24 C23 -179.8(3) . . . . ?
N3 C3 C4 N4 0.0(4) . . . . ?
N3 C7 C8 C9 -176.8(3) . . . . ?
N3 C7 C8 C16 3.7(5) . . . . ?
N3 C7 C12 C13 3.1(4) . . . . ?
N3 C7 C12 C11 179.0(3) . . . . ?
N6 C43 C48 C52 0.1(4) . . . . ?
N6 C43 C48 C47 176.6(3) . . . . ?
N6 C43 C44 C45 -175.8(3) . . . . ?
N6 C43 C44 C49 3.8(4) . . . . ?
N5 C31 C36 C35 178.3(3) . . . . ?
N5 C31 C36 C40 -1.9(4) . . . . ?
N5 C5 C6 N6 -0.4(4) . . . . ?
N10 C59 C60 N9 -0.7(4) . . . . ?
N10 C100 C101 C106 -0.6(5) . . . . ?
N10 C100 C101 C102 176.1(3) . . . . ?
N10 C100 C105 C109 -1.4(5) . . . . ?
N10 C100 C105 C104 -176.5(4) . . . . ?
N12 C77 C82 C81 -175.0(3) . . . . ?
N12 C77 C82 C85 2.7(5) . . . . ?
N12 C77 C78 C79 175.2(3) . . . . ?
N12 C77 C78 C83 -4.5(5) . . . . ?
N12 C57 C58 N11 -0.4(4) . . . . ?
N8 C55 C56 N7 -30.3(3) . . . . ?
N9 C88 C89 C97 -3.2(5) . . . . ?
N9 C88 C89 C90 179.0(3) . . . . ?
N9 C88 C93 C92 179.2(3) . . . . ?
N9 C88 C93 C94 -1.4(5) . . . . ?
N11 C61 C62 C63 -176.6(3) . . . . ?
N11 C61 C62 C67 4.7(5) . . . . ?
N11 C61 C66 C65 176.6(3) . . . . ?
N11 C61 C66 C71 -7.4(9) . . . . ?
N11 C61 C66 C72 -4.7(10) . . . . ?
C3 N3 C7 C8 68.0(4) . . . . ?
C3 N3 C7 C12 -110.9(3) . . . . ?
C3 N3 B2 N4 -0.2(3) . . . . ?
C3 N3 B2 N1 -176.0(3) . . . . ?
C19 N4 C4 C3 168.8(3) . . . . ?
C19 N4 B2 N3 -167.1(3) . . . . ?
C19 N4 B2 N1 8.5(5) . . . . ?
C19 C20 C21 C22 -0.8(5) . . . . ?
C19 C24 C28 C29 -104.4(3) . . . . ?
C19 C24 C28 C30 133.1(3) . . . . ?
C19 C24 C23 C22 1.4(5) . . . . ?
C32 C33 C34 C35 -0.8(5) . . . . ?
C32 C31 C36 C35 -2.0(4) . . . . ?
C32 C31 C36 C40 177.8(3) . . . . ?
C33 C32 C31 N5 -177.0(3) . . . . ?
C33 C32 C31 C36 3.3(4) . . . . ?
C33 C32 C37 C38 -73.2(4) . . . . ?
C33 C32 C37 C39 50.5(4) . . . . ?
C33 C34 C35 C36 2.2(5) . . . . ?
C2 N2 B1 O1 -171.4(3) . . . . ?
C2 N2 B1 N1 9.5(3) . . . . ?
C2 N2 B3 N6 58.8(4) . . . . ?
C2 N2 B3 N5 -110.7(3) . . . . ?
C31 N5 C5 C6 -172.2(3) . . . . ?
C31 N5 B3 N2 -18.2(5) . . . . ?
C31 N5 B3 N6 170.8(3) . . . . ?
C31 C32 C33 C34 -1.9(5) . . . . ?
C31 C32 C37 C38 104.1(3) . . . . ?
C31 C32 C37 C39 -132.1(3) . . . . ?
C31 C36 C40 C02V -108.5(3) . . . . ?
C31 C36 C40 C42 129.8(3) . . . . ?
C13 C12 C11 C10 173.4(3) . . . . ?
C25 C20 C21 C22 173.7(3) . . . . ?
C20 C19 C24 C28 172.3(3) . . . . ?
C20 C19 C24 C23 -3.3(4) . . . . ?
C43 N6 C6 C5 171.2(3) . . . . ?
C43 N6 B3 N2 18.9(5) . . . . ?
C43 N6 B3 N5 -169.4(3) . . . . ?
C43 C48 C52 C53 -148.1(3) . . . . ?
C43 C48 C52 C54 85.4(4) . . . . ?
C43 C48 C47 C46 -0.3(5) . . . . ?
C43 C44 C45 C46 -1.4(5) . . . . ?
C43 C44 C49 C50 125.3(3) . . . . ?
C43 C44 C49 C51 -110.1(3) . . . . ?
C48 C43 C44 C45 2.1(5) . . . . ?
C48 C43 C44 C49 -178.3(3) . . . . ?
C48 C47 C46 C45 1.0(6) . . . . ?
C34 C35 C36 C31 -0.8(5) . . . . ?
C34 C35 C36 C40 179.4(3) . . . . ?
C77 N12 C57 C58 -170.1(3) . . . . ?
C77 N12 B6 N8 -22.6(5) . . . . ?
C77 N12 B6 N11 168.4(3) . . . . ?
C77 C82 C81 C80 -0.4(5) . . . . ?
C77 C82 C85 C86 143.6(4) . . . . ?
C77 C82 C85 C87 -87.6(5) . . . . ?
C77 C78 C79 C80 0.0(5) . . . . ?
C77 C78 C83 C02E 112.3(3) . . . . ?
C77 C78 C83 C84 -123.9(3) . . . . ?
C5 N5 C31 C32 -117.5(3) . . . . ?
C5 N5 C31 C36 62.2(4) . . . . ?
C5 N5 B3 N2 169.0(3) . . . . ?
C5 N5 B3 N6 -2.1(3) . . . . ?
C1 N1 B1 O1 -169.8(3) . . . . ?
C1 N1 B1 N2 9.4(3) . . . . ?
C1 N1 B2 N4 -128.9(3) . . . . ?
C1 N1 B2 N3 45.8(4) . . . . ?
C24 C19 C20 C25 -171.4(3) . . . . ?
C24 C19 C20 C21 3.0(4) . . . . ?
C24 C23 C22 C21 0.7(5) . . . . ?
C4 N4 C19 C20 -107.8(3) . . . . ?
C4 N4 C19 C24 68.8(4) . . . . ?
C4 N4 B2 N3 0.2(3) . . . . ?
C4 N4 B2 N1 175.8(3) . . . . ?
C7 N3 C3 C4 -170.2(3) . . . . ?
C7 N3 B2 N4 168.8(3) . . . . ?
C7 N3 B2 N1 -7.0(5) . . . . ?
C7 C8 C9 C10 -2.0(5) . . . . ?
C7 C8 C16 C18 126.1(3) . . . . ?
C7 C8 C16 C17 -109.5(4) . . . . ?
C7 C12 C11 C10 -2.4(5) . . . . ?
C82 C77 C78 C79 -1.8(5) . . . . ?
C82 C77 C78 C83 178.5(3) . . . . ?
C82 C81 C80 C79 -1.3(6) . . . . ?
C8 C7 C12 C13 -175.8(3) . . . . ?
C8 C7 C12 C11 0.1(5) . . . . ?
C8 C9 C10 C11 -0.2(6) . . . . ?
C12 C7 C8 C9 2.1(5) . . . . ?
C12 C7 C8 C16 -177.4(3) . . . . ?
C12 C11 C10 C9 2.5(6) . . . . ?
C59 N10 C100 C101 -71.5(4) . . . . ?
C59 N10 C100 C105 103.8(4) . . . . ?
C59 N10 B5 N9 0.2(3) . . . . ?
C59 N10 B5 N7 -171.2(3) . . . . ?
C35 C36 C40 C02V 71.3(4) . . . . ?
C35 C36 C40 C42 -50.5(4) . . . . ?
C28 C24 C23 C22 -174.4(3) . . . . ?
C6 N6 C43 C48 -102.3(4) . . . . ?
C6 N6 C43 C44 75.7(4) . . . . ?
C6 N6 B3 N2 -169.9(3) . . . . ?
C6 N6 B3 N5 1.8(3) . . . . ?
C23 C24 C28 C29 71.2(4) . . . . ?
C23 C24 C28 C30 -51.3(4) . . . . ?
C23 C22 C21 C20 -1.0(5) . . . . ?
B1 N2 C2 C1 -23.8(3) . . . . ?
B1 N2 B3 N6 -100.5(4) . . . . ?
B1 N2 B3 N5 90.0(5) . . . . ?
B1 N1 C1 C2 -23.7(3) . . . . ?
B1 N1 B2 N4 53.7(5) . . . . ?
B1 N1 B2 N3 -131.6(3) . . . . ?
C57 N12 C77 C82 103.2(4) . . . . ?
C57 N12 C77 C78 -73.9(4) . . . . ?
C57 N12 B6 N8 166.8(3) . . . . ?
C57 N12 B6 N11 -2.2(3) . . . . ?
C44 C43 C48 C52 -177.9(3) . . . . ?
C44 C43 C48 C47 -1.3(5) . . . . ?
C44 C45 C46 C47 -0.1(6) . . . . ?
C52 C48 C47 C46 176.3(3) . . . . ?
C58 N11 C61 C62 115.0(4) . . . . ?
C58 N11 C61 C66 -62.7(4) . . . . ?
C58 N11 B6 N12 2.0(3) . . . . ?
C58 N11 B6 N8 -165.9(3) . . . . ?
C78 C77 C82 C81 2.0(5) . . . . ?
C78 C77 C82 C85 179.7(3) . . . . ?
C78 C79 C80 C81 1.5(6) . . . . ?
C55 N8 B4 O2 170.7(3) . . . . ?
C55 N8 B4 N7 -9.8(3) . . . . ?
C55 N8 B6 N12 -54.3(4) . . . . ?
C55 N8 B6 N11 111.5(4) . . . . ?
C61 N11 C58 C57 175.2(3) . . . . ?
C61 N11 B6 N12 -173.5(3) . . . . ?
C61 N11 B6 N8 18.7(6) . . . . ?
C61 C62 C67 C41 121.4(5) . . . . ?
C61 C62 C67 C69 -121.3(7) . . . . ?
C61 C62 C67 C68 -68.8(5) . . . . ?
C61 C62 C67 C70 163.8(5) . . . . ?
C61 C66 C65 C64 1.0(5) . . . . ?
C61 C66 C71 C76 -86.0(17) . . . . ?
C61 C66 C71 C73 146.7(13) . . . . ?
C61 C66 C72 C75 -115(2) . . . . ?
C61 C66 C72 C74 124.2(18) . . . . ?
C88 N9 C60 C59 176.8(3) . . . . ?
C88 N9 B5 N10 -176.1(3) . . . . ?
C88 N9 B5 N7 -4.1(5) . . . . ?
C88 C89 C97 C98 -78.2(4) . . . . ?
C88 C89 C97 C99 156.4(3) . . . . ?
C88 C89 C90 C91 1.9(6) . . . . ?
C88 C93 C92 C91 1.8(6) . . . . ?
C88 C93 C94 C96 -127.6(4) . . . . ?
C88 C93 C94 C95 109.0(4) . . . . ?
C81 C82 C85 C86 -38.7(6) . . . . ?
C81 C82 C85 C87 90.1(5) . . . . ?
C47 C48 C52 C53 35.4(5) . . . . ?
C47 C48 C52 C54 -91.1(4) . . . . ?
C63 C62 C67 C41 -57.2(6) . . . . ?
C63 C62 C67 C69 60.1(7) . . . . ?
C63 C62 C67 C68 112.5(4) . . . . ?
C63 C62 C67 C70 -14.8(6) . . . . ?
C63 C64 C65 C66 -0.8(6) . . . . ?
C89 C88 C93 C92 -0.9(5) . . . . ?
C89 C88 C93 C94 178.6(3) . . . . ?
C89 C90 C91 C92 -1.0(7) . . . . ?
C9 C8 C16 C18 -53.3(4) . . . . ?
C9 C8 C16 C17 71.1(4) . . . . ?
C79 C78 C83 C02E -67.4(4) . . . . ?
C79 C78 C83 C84 56.4(4) . . . . ?
C45 C44 C49 C50 -55.2(4) . . . . ?
C45 C44 C49 C51 69.4(4) . . . . ?
C62 C61 C66 C65 -1.2(5) . . . . ?
C62 C61 C66 C71 174.9(8) . . . . ?
C62 C61 C66 C72 177.5(10) . . . . ?
C62 C63 C64 C65 0.6(6) . . . . ?
C60 N9 C88 C89 108.7(4) . . . . ?
C60 N9 C88 C93 -71.3(4) . . . . ?
C60 N9 B5 N10 -0.7(3) . . . . ?
C60 N9 B5 N7 171.3(3) . . . . ?
C56 N7 B4 O2 169.8(3) . . . . ?
C56 N7 B4 N8 -9.7(3) . . . . ?
C56 N7 B5 N10 126.5(3) . . . . ?
C56 N7 B5 N9 -43.4(4) . . . . ?
C16 C8 C9 C10 177.4(3) . . . . ?
C27 C25 C20 C19 85.5(4) . . . . ?
C27 C25 C20 C21 -88.8(4) . . . . ?
C37 C32 C33 C34 175.6(3) . . . . ?
C37 C32 C31 N5 5.6(4) . . . . ?
C37 C32 C31 C36 -174.1(3) . . . . ?
C49 C44 C45 C46 179.0(3) . . . . ?
C100 N10 C59 C60 -169.0(3) . . . . ?
C100 N10 B5 N9 167.7(3) . . . . ?
C100 N10 B5 N7 -3.8(6) . . . . ?
C100 C101 C106 C108 104.1(4) . . . . ?
C100 C101 C106 C107 -134.3(4) . . . . ?
C100 C101 C102 C103 -0.3(7) . . . . ?
C100 C105 C109 C110 -82.8(5) . . . . ?
C100 C105 C109 C111 152.3(4) . . . . ?
C100 C105 C104 C103 1.2(7) . . . . ?
C101 C100 C105 C109 173.8(3) . . . . ?
C101 C100 C105 C104 -1.4(6) . . . . ?
C101 C102 C103 C104 0.1(8) . . . . ?
C83 C78 C79 C80 179.7(3) . . . . ?
B3 N2 C2 C1 170.6(2) . . . . ?
B3 N2 B1 O1 -10.9(5) . . . . ?
B3 N2 B1 N1 169.9(3) . . . . ?
B3 N6 C43 C48 67.9(4) . . . . ?
B3 N6 C43 C44 -114.1(4) . . . . ?
B3 N6 C6 C5 -0.9(4) . . . . ?
B3 N5 C31 C32 70.5(4) . . . . ?
B3 N5 C31 C36 -109.9(4) . . . . ?
B3 N5 C5 C6 1.6(4) . . . . ?
C15 C13 C12 C7 -156.1(3) . . . . ?
C15 C13 C12 C11 28.2(5) . . . . ?
B2 N4 C19 C20 58.3(4) . . . . ?
B2 N4 C19 C24 -125.1(3) . . . . ?
B2 N4 C4 C3 -0.1(3) . . . . ?
B2 N3 C3 C4 0.1(3) . . . . ?
B2 N3 C7 C8 -99.9(4) . . . . ?
B2 N3 C7 C12 81.1(4) . . . . ?
B2 N1 C1 C2 158.2(2) . . . . ?
B2 N1 B1 O1 7.8(5) . . . . ?
B2 N1 B1 N2 -173.0(3) . . . . ?
C64 C63 C62 C61 -0.8(5) . . . . ?
C64 C63 C62 C67 177.9(3) . . . . ?
C66 C61 C62 C63 1.0(5) . . . . ?
C66 C61 C62 C67 -177.6(3) . . . . ?
C85 C82 C81 C80 -178.2(4) . . . . ?
C65 C66 C71 C76 90.1(15) . . . . ?
C65 C66 C71 C73 -37.3(18) . . . . ?
C65 C66 C72 C75 63(2) . . . . ?
C65 C66 C72 C74 -57(2) . . . . ?
C26 C25 C20 C19 -149.5(3) . . . . ?
C26 C25 C20 C21 36.3(4) . . . . ?
C14 C13 C12 C7 79.5(4) . . . . ?
C14 C13 C12 C11 -96.2(4) . . . . ?
C105 C100 C101 C106 -175.7(3) . . . . ?
C105 C100 C101 C102 0.9(5) . . . . ?
C105 C104 C103 C102 -0.6(8) . . . . ?
C93 C88 C89 C97 176.8(3) . . . . ?
C93 C88 C89 C90 -0.9(5) . . . . ?
C93 C92 C91 C90 -0.9(7) . . . . ?
C97 C89 C90 C91 -175.9(4) . . . . ?
C106 C101 C102 C103 176.5(4) . . . . ?
C92 C93 C94 C96 51.8(5) . . . . ?
C92 C93 C94 C95 -71.6(5) . . . . ?
C90 C89 C97 C98 99.5(4) . . . . ?
C90 C89 C97 C99 -25.9(5) . . . . ?
C102 C101 C106 C108 -72.5(5) . . . . ?
C102 C101 C106 C107 49.0(5) . . . . ?
C71 C66 C65 C64 -175.3(7) . . . . ?
C109 C105 C104 C103 -174.1(5) . . . . ?
B4 N8 C55 C56 24.8(3) . . . . ?
B4 N8 B6 N12 115.6(4) . . . . ?
B4 N8 B6 N11 -78.5(6) . . . . ?
B4 N7 C56 C55 24.6(3) . . . . ?
B4 N7 B5 N10 -49.8(6) . . . . ?
B4 N7 B5 N9 140.4(4) . . . . ?
B5 N10 C59 C60 0.3(4) . . . . ?
B5 N10 C100 C101 122.3(4) . . . . ?
B5 N10 C100 C105 -62.4(5) . . . . ?
B5 N9 C88 C89 -76.3(4) . . . . ?
B5 N9 C88 C93 103.7(4) . . . . ?
B5 N9 C60 C59 0.8(4) . . . . ?
B5 N7 C56 C55 -152.8(3) . . . . ?
B5 N7 B4 O2 -13.7(6) . . . . ?
B5 N7 B4 N8 166.8(3) . . . . ?
B6 N12 C77 C82 -66.5(4) . . . . ?
B6 N12 C77 C78 116.4(4) . . . . ?
B6 N12 C57 C58 1.7(4) . . . . ?
B6 N8 C55 C56 -161.7(3) . . . . ?
B6 N8 B4 O2 0.3(6) . . . . ?
B6 N8 B4 N7 179.8(4) . . . . ?
B6 N11 C58 C57 -1.1(4) . . . . ?
B6 N11 C61 C62 -69.9(5) . . . . ?
B6 N11 C61 C66 112.3(4) . . . . ?
C94 C93 C92 C91 -177.6(4) . . . . ?
C104 C105 C109 C110 92.3(5) . . . . ?
C104 C105 C109 C111 -32.7(6) . . . . ?
C72 C66 C65 C64 -177.7(10) . . . . ?
